data_7009578
loop_
_publ_author_name
'Goodwin, Jeremy C.'
'Sessoli, Roberta'
'Gatteschi, Dante'
'Wernsdorfer, Wolfgang'
'Powell, Annie K.'
'Heath, Sarah L.'

_publ_section_title
;
 Towards nanostructured arrays of single molecule magnets: new Fe19
 oxyhydroxide clusters displaying high ground state spins and
 hysteresis&#x200A;&#x2020;
;
_journal_issue 12
_journal_name_full 'Journal of the Chemical Society, Dalton Transactions'
_journal_page_first 1835
_journal_paper_doi 10.1039/b002135k
_journal_year 2000
_chemical_formula_sum 'C70 H186 Fe19 N11 O109'
_chemical_formula_weight 3987.45
_chemical_name_common 'Metheidi Crust'
_chemical_name_systematic
; 
 ? 
;
_space_group_IT_number 2
_symmetry_cell_setting triclinic
_symmetry_space_group_name_Hall '-P 1'
_symmetry_space_group_name_H-M 'P -1'
_atom_sites_solution_hydrogens geom
_atom_sites_solution_primary direct
_atom_sites_solution_secondary difmap
_audit_creation_method SHELXL-97
_cell_angle_alpha 65.201(10)
_cell_angle_beta 74.514(16)
_cell_angle_gamma 81.30(2)
_cell_formula_units_Z 1
_cell_length_a 13.309(3)
_cell_length_b 17.273(5)
_cell_length_c 17.600(4)
_cell_measurement_reflns_used 5357
_cell_measurement_temperature 150(2)
_cell_measurement_theta_max 28.40
_cell_measurement_theta_min 1.43
_cell_volume 3536.0(16)
_computing_cell_refinement 'Bruker SMART'
_computing_data_collection 'Bruker SMART'
_computing_data_reduction 'Bruker SMART'
_computing_molecular_graphics 'Bruker SHELXTL'
_computing_publication_material 'Bruker SHELXTL'
_computing_structure_refinement 'SHELXL-97 (Sheldrick, 1997)'
_computing_structure_solution 'SHELXS-97 (Sheldrick, 1990)'
_diffrn_ambient_temperature 150(2)
_diffrn_measured_fraction_theta_full 0.909
_diffrn_measured_fraction_theta_max 0.909
_diffrn_measurement_device_type 'CCD area detector'
_diffrn_measurement_method 'phi and omega scans'
_diffrn_radiation_monochromator graphite
_diffrn_radiation_source 'fine-focus sealed tube'
_diffrn_radiation_type MoK\a
_diffrn_radiation_wavelength 0.71073
_diffrn_reflns_av_R_equivalents 0.0526
_diffrn_reflns_av_sigmaI/netI 0.1134
_diffrn_reflns_limit_h_max 17
_diffrn_reflns_limit_h_min -17
_diffrn_reflns_limit_k_max 21
_diffrn_reflns_limit_k_min -22
_diffrn_reflns_limit_l_max 23
_diffrn_reflns_limit_l_min -18
_diffrn_reflns_number 23499
_diffrn_reflns_theta_full 28.40
_diffrn_reflns_theta_max 28.40
_diffrn_reflns_theta_min 1.43
_exptl_absorpt_coefficient_mu 2.008
_exptl_absorpt_correction_T_max 0.9127
_exptl_absorpt_correction_T_min 0.7831
_exptl_absorpt_correction_type Semi-empirical
_exptl_absorpt_process_details 'repeated and equivalents'
_exptl_crystal_colour Brown
_exptl_crystal_density_diffrn 1.873
_exptl_crystal_density_method 'not measured'
_exptl_crystal_description Block
_exptl_crystal_F_000 2049
_exptl_crystal_size_max 0.37
_exptl_crystal_size_mid 0.15
_exptl_crystal_size_min 0.03
_refine_diff_density_max 1.239
_refine_diff_density_min -0.752
_refine_diff_density_rms 0.125
_refine_ls_extinction_method none
_refine_ls_goodness_of_fit_ref 0.887
_refine_ls_hydrogen_treatment mixed
_refine_ls_matrix_type full
_refine_ls_number_parameters 1044
_refine_ls_number_reflns 16132
_refine_ls_number_restraints 62
_refine_ls_restrained_S_all 0.886
_refine_ls_R_factor_all 0.1100
_refine_ls_R_factor_gt 0.0536
_refine_ls_shift/su_max 0.012
_refine_ls_shift/su_mean 0.000
_refine_ls_structure_factor_coef Fsqd
_refine_ls_weighting_details 'calc w=1/[\s^2^(Fo^2^)+(0.0666P)^2^+0.0000P] where P=(Fo^2^+2Fc^2^)/3'
_refine_ls_weighting_scheme calc
_refine_ls_wR_factor_gt 0.1235
_refine_ls_wR_factor_ref 0.1418
_reflns_number_gt 8837
_reflns_number_total 16132
_reflns_threshold_expression >2sigma(I)
_cod_data_source_file b002135k.txt
_cod_data_source_block ihs22m
_cod_depositor_comments
;
The following automatic conversions were performed:
'_symmetry_cell_setting' value 'Triclinic' changed to 'triclinic'
according to '/home/saulius/struct/CIF-dictionaries/cif_core.dic'
dictionary named 'cif_core.dic' version 2.4.1 from 2010-06-29.

Automatic conversion script
Id: cif_fix_enum 1527 2010-12-29 10:47:43Z saulius 
;
_cod_original_cell_volume 3535.8(14)
_cod_original_sg_symbol_H-M P-1
_cod_database_code 7009578

loop_
_symmetry_equiv_pos_as_xyz
'x, y, z'
'-x, -y, -z'

loop_
_atom_site_label
_atom_site_type_symbol
_atom_site_fract_x
_atom_site_fract_y
_atom_site_fract_z
_atom_site_U_iso_or_equiv
_atom_site_adp_type
_atom_site_occupancy
_atom_site_symmetry_multiplicity
_atom_site_calc_flag
_atom_site_refinement_flags
_atom_site_disorder_assembly
_atom_site_disorder_group
Fe1 Fe 0.0000 1.0000 -1.0000 0.0206(2) Uani 1 2 d S . .
Fe2 Fe 0.16807(6) 0.84967(4) -1.00908(4) 0.02123(16) Uani 1 1 d . . .
Fe3 Fe 0.11802(6) 1.00045(4) -1.17994(4) 0.02296(17) Uani 1 1 d . . .
Fe4 Fe -0.05063(6) 1.15110(4) -1.16865(4) 0.02197(17) Uani 1 1 d . . .
Fe5 Fe 0.19117(7) 0.75322(5) -0.67489(5) 0.0358(2) Uani 1 1 d D . .
Fe6 Fe 0.28428(6) 0.73608(5) -0.84170(5) 0.02743(18) Uani 1 1 d . A .
Fe7 Fe 0.42033(7) 0.76153(5) -1.01399(6) 0.0382(2) Uani 1 1 d . . .
Fe8 Fe 0.18610(6) 0.79503(5) -1.18987(5) 0.02651(18) Uani 1 1 d . . .
Fe9 Fe 0.16993(6) 1.20673(5) -1.35230(5) 0.02755(18) Uani 1 1 d . . .
Fe10 Fe 0.06273(6) 0.66235(4) -0.85884(5) 0.02405(17) Uani 1 1 d . A .
O1 O 0.0348(3) 0.9199(2) -1.05969(19) 0.0203(7) Uani 1 1 d . . .
H1 H -0.0213 0.8878 -1.0575 0.024 Uiso 1 1 calc R . .
O2 O 0.0783(3) 1.0806(2) -1.1129(2) 0.0207(7) Uani 1 1 d . . .
H2 H 0.1335 1.1125 -1.1132 0.025 Uiso 1 1 calc R . .
O3 O -0.1255(3) 1.0626(2) -1.0489(2) 0.0216(7) Uani 1 1 d . . .
H3 H -0.1798 1.0289 -1.0469 0.026 Uiso 1 1 calc R . .
O4 O 0.0719(3) 0.7799(2) -0.9017(2) 0.0216(7) Uani 1 1 d . . .
O5 O 0.2308(3) 0.9427(2) -1.1208(2) 0.0249(8) Uani 1 1 d . . .
H5 H 0.3007 0.9560 -1.1409 0.030 Uiso 1 1 calc R . .
O6 O -0.0122(3) 1.0571(2) -1.2130(2) 0.0248(8) Uani 1 1 d . . .
H6 H -0.0493 1.0434 -1.2432 0.030 Uiso 1 1 calc R . .
O7 O 0.1714(3) 0.7990(2) -0.7883(2) 0.0277(8) Uani 1 1 d . . .
O8 O 0.2897(3) 0.8032(2) -0.9661(2) 0.0257(8) Uani 1 1 d . . .
O9 O 0.1741(3) 0.7808(2) -1.0753(2) 0.0250(8) Uani 1 1 d . . .
H9 H 0.1698 0.7233 -1.0389 0.030 Uiso 1 1 calc R . .
O10 O 0.1326(3) 0.9161(2) -1.2333(2) 0.0261(8) Uani 1 1 d . . .
O11 O 0.2061(3) 1.0861(2) -1.2807(2) 0.0271(8) Uani 1 1 d . . .
O12 O 0.0545(3) 1.2197(2) -1.2677(2) 0.0277(8) Uani 1 1 d . . .
H12 H 0.0442 1.2767 -1.2755 0.033 Uiso 1 1 calc R . .
O20 O 0.2933(3) 0.6770(2) -0.7191(2) 0.0367(10) Uani 1 1 d . . .
O21 O 0.0759(3) 0.6763(2) -0.6032(3) 0.0411(10) Uani 1 1 d . . .
O22 O -0.0204(4) 0.6236(3) -0.4694(3) 0.0546(12) Uani 1 1 d . . .
O23 O 0.3066(3) 0.8251(3) -0.6887(3) 0.0433(11) Uani 1 1 d . . .
O24 O 0.3923(4) 0.8616(3) -0.6174(4) 0.0731(16) Uani 1 1 d . . .
O25 O 0.1038(3) 0.8385(3) -0.6224(3) 0.0420(10) Uani 1 1 d D . .
H25C H 0.144(2) 0.8818(8) -0.6613(19) 0.063 Uiso 1 1 d D . .
H25D H 0.136(3) 0.817(2) -0.5786(17) 0.063 Uiso 1 1 d D . .
O26 O 0.4157(3) 0.6856(2) -0.8917(3) 0.0376(10) Uani 1 1 d . . .
O27 O 0.3791(3) 0.6768(3) -1.0487(3) 0.0459(11) Uani 1 1 d . . .
O28 O 0.4322(4) 0.6116(3) -1.1391(3) 0.0561(13) Uani 1 1 d . . .
O29 O 0.5269(3) 0.8346(3) -1.0155(3) 0.0456(11) Uani 1 1 d . . .
O30 O 0.6949(4) 0.8583(3) -1.0420(4) 0.0721(17) Uani 1 1 d . . .
O31 O 0.4451(4) 0.8393(3) -1.1426(3) 0.0503(12) Uani 1 1 d D . .
H31C H 0.406(4) 0.840(4) -1.177(3) 0.076 Uiso 1 1 d D . .
H31D H 0.479(5) 0.888(3) -1.174(3) 0.076 Uiso 1 1 d D . .
O32 O 0.0467(3) 0.7545(2) -1.1763(2) 0.0335(9) Uani 1 1 d . . .
O33 O -0.0525(4) 0.7156(3) -1.2355(3) 0.0646(15) Uani 1 1 d . . .
O34 O 0.3362(3) 0.8200(2) -1.2440(2) 0.0355(9) Uani 1 1 d . . .
O35 O 0.4740(4) 0.8098(4) -1.3440(3) 0.0654(15) Uani 1 1 d . . .
O36 O 0.2335(3) 0.6660(2) -1.1622(2) 0.0322(9) Uani 1 1 d D . .
H36C H 0.198(3) 0.627(3) -1.1137(19) 0.048 Uiso 1 1 d D . .
H36D H 0.2991(13) 0.656(3) -1.154(3) 0.048 Uiso 1 1 d D . .
O37 O 0.2816(3) 1.2473(2) -1.3236(3) 0.0370(10) Uani 1 1 d . . .
O38 O 0.4376(4) 1.2993(4) -1.3699(4) 0.093(2) Uani 1 1 d . . .
O39 O 0.1037(3) 1.1778(2) -1.4266(2) 0.0363(10) Uani 1 1 d . . .
O40 O 0.1230(4) 1.1642(3) -1.5493(3) 0.0661(15) Uani 1 1 d . . .
O41 O 0.1632(3) 1.3339(2) -1.4387(2) 0.0365(9) Uani 1 1 d D . .
H41C H 0.112(3) 1.343(4) -1.467(3) 0.055 Uiso 1 1 d D . .
H41D H 0.146(4) 1.374(3) -1.416(3) 0.055 Uiso 1 1 d D . .
O42 O 0.2003(3) 0.6424(2) -0.8291(2) 0.0313(9) Uani 1 1 d . . .
O43 O 0.1186(3) 0.6308(2) -0.9614(2) 0.0286(8) Uani 1 1 d . . .
O44 O 0.1237(3) 0.5395(2) -1.0210(2) 0.0369(10) Uani 1 1 d . . .
O45 O -0.0173(3) 0.6323(2) -0.7370(2) 0.0304(9) Uani 1 1 d . . .
O46 O -0.1297(4) 0.5466(3) -0.6277(3) 0.0629(15) Uani 1 1 d . . .
O47 O -0.0836(3) 0.6638(2) -0.8830(2) 0.0331(9) Uani 1 1 d D . .
H47C H -0.069(4) 0.630(3) -0.912(3) 0.050 Uiso 1 1 d D . .
H47D H -0.120(4) 0.708(2) -0.916(3) 0.050 Uiso 1 1 d D . .
O48 O 0.3838(3) 0.8349(3) -0.8533(3) 0.0391(10) Uiso 1 1 d D . .
H48C H 0.4520(10) 0.824(4) -0.853(3) 0.059 Uiso 1 1 d D . .
H48D H 0.355(3) 0.833(4) -0.8002(16) 0.059 Uiso 1 1 d D . .
N1 N 0.2511(4) 0.6740(3) -0.5585(3) 0.0424(13) Uani 1 1 d . . .
N2 N 0.5694(4) 0.6819(3) -1.0290(4) 0.0494(14) Uani 1 1 d . . .
N3 N 0.1977(4) 0.8099(3) -1.3222(3) 0.0348(11) Uani 1 1 d . . .
N4 N 0.3073(4) 1.1883(3) -1.4475(3) 0.0356(12) Uani 1 1 d . . .
N5 N 0.0667(3) 0.5179(3) -0.8010(3) 0.0258(10) Uani 1 1 d . . .
C1 C 0.3601(6) 0.6237(4) -0.6663(4) 0.0482(17) Uani 1 1 d . . .
H1A H 0.4201 0.6545 -0.6747 0.032(16) Uiso 1 1 calc R . .
H1B H 0.3847 0.5745 -0.6803 0.051(19) Uiso 1 1 calc R . .
C2 C 0.2988(6) 0.5956(4) -0.5742(4) 0.0490(17) Uani 1 1 d . . .
H2 H 0.2408 0.5633 -0.5688 0.059 Uiso 1 1 calc R . .
C3 C 0.3636(6) 0.5345(5) -0.5102(5) 0.070(2) Uani 1 1 d . . .
H3A H 0.3215 0.5178 -0.4527 0.105 Uiso 1 1 calc R . .
H3B H 0.4232 0.5630 -0.5153 0.105 Uiso 1 1 calc R . .
H3C H 0.3865 0.4848 -0.5226 0.105 Uiso 1 1 calc R . .
C4 C 0.1579(5) 0.6542(4) -0.4897(4) 0.0485(17) Uani 1 1 d . . .
H4A H 0.1435 0.6983 -0.4672 0.06(2) Uiso 1 1 calc R . .
H4B H 0.1702 0.6005 -0.4435 0.08(2) Uiso 1 1 calc R . .
C5 C 0.0623(6) 0.6476(4) -0.5196(4) 0.0445(16) Uani 1 1 d . . .
C6 C 0.3256(6) 0.7238(5) -0.5489(4) 0.0545(19) Uani 1 1 d . . .
H6A H 0.3919 0.6916 -0.5457 0.05(2) Uiso 1 1 calc R . .
H6B H 0.2988 0.7316 -0.4955 0.07(2) Uiso 1 1 calc R . .
C7 C 0.3431(5) 0.8097(5) -0.6223(5) 0.0511(18) Uani 1 1 d . . .
C8 C 0.5114(5) 0.6441(4) -0.8725(5) 0.0530(18) Uani 1 1 d . . .
H8A H 0.4989 0.5967 -0.8168 0.07(2) Uiso 1 1 calc R . .
H8B H 0.5549 0.6836 -0.8712 0.016(13) Uiso 1 1 calc R . .
C9 C 0.5651(6) 0.6121(5) -0.9418(6) 0.068(2) Uani 1 1 d . . .
H9 H 0.5211 0.5687 -0.9367 0.081 Uiso 1 1 calc R . .
C10 C 0.6724(6) 0.5664(5) -0.9263(6) 0.085(3) Uani 1 1 d . . .
H10A H 0.7043 0.5458 -0.9705 0.128 Uiso 1 1 calc R . .
H10B H 0.6622 0.5192 -0.8713 0.128 Uiso 1 1 calc R . .
H10C H 0.7170 0.6059 -0.9276 0.128 Uiso 1 1 calc R . .
C11 C 0.5616(5) 0.6489(5) -1.0918(6) 0.061(2) Uani 1 1 d . . .
H11A H 0.5958 0.5925 -1.0780 0.046(18) Uiso 1 1 calc R . .
H11B H 0.5978 0.6858 -1.1487 0.07(3) Uiso 1 1 calc R . .
C12 C 0.4512(5) 0.6436(4) -1.0927(5) 0.0520(18) Uani 1 1 d . . .
C13 C 0.6566(5) 0.7411(5) -1.0619(6) 0.060(2) Uani 1 1 d . . .
H13A H 0.6773 0.7613 -1.1240 0.10(3) Uiso 1 1 calc R . .
H13B H 0.7162 0.7104 -1.0387 0.06(2) Uiso 1 1 calc R . .
C14 C 0.6247(5) 0.8170(4) -1.0369(5) 0.0490(17) Uani 1 1 d . . .
C15 C 0.0973(5) 0.9386(3) -1.3102(3) 0.0343(14) Uani 1 1 d . . .
H15A H 0.0892 1.0002 -1.3384 0.037(16) Uiso 1 1 calc R . .
H15B H 0.0300 0.9147 -1.2961 0.033(16) Uiso 1 1 calc R . .
C16 C 0.1757(5) 0.9044(4) -1.3700(4) 0.0395(15) Uani 1 1 d . . .
H16 H 0.2410 0.9324 -1.3844 0.047 Uiso 1 1 calc R . .
C17 C 0.1443(6) 0.9285(4) -1.4548(4) 0.057(2) Uani 1 1 d . . .
H17A H 0.1966 0.9065 -1.4910 0.086 Uiso 1 1 calc R . .
H17B H 0.1379 0.9895 -1.4831 0.086 Uiso 1 1 calc R . .
H17C H 0.0786 0.9047 -1.4436 0.086 Uiso 1 1 calc R . .
C18 C 0.1197(5) 0.7541(4) -1.3156(4) 0.0445(16) Uani 1 1 d . . .
H18A H 0.1535 0.6993 -1.3123 0.041(17) Uiso 1 1 calc R . .
H18B H 0.0927 0.7792 -1.3673 0.053(19) Uiso 1 1 calc R . .
C19 C 0.0298(6) 0.7401(4) -1.2384(4) 0.0418(15) Uani 1 1 d . . .
C20 C 0.3075(5) 0.7873(4) -1.3552(4) 0.0448(17) Uani 1 1 d . . .
H20A H 0.3268 0.8190 -1.4169 0.040(17) Uiso 1 1 calc R . .
H20B H 0.3147 0.7269 -1.3437 0.07(2) Uiso 1 1 calc R . .
C21 C 0.3802(5) 0.8073(4) -1.3133(4) 0.0424(16) Uani 1 1 d . . .
C22 C 0.3108(4) 1.0626(4) -1.3128(3) 0.0341(13) Uani 1 1 d . . .
H22A H 0.3213 1.0010 -1.2876 0.025(14) Uiso 1 1 calc R . .
H22B H 0.3586 1.0873 -1.2970 0.028(15) Uiso 1 1 calc R . .
C23 C 0.3329(5) 1.0934(3) -1.4083(3) 0.0366(14) Uani 1 1 d . . .
H23 H 0.2838 1.0658 -1.4207 0.044 Uiso 1 1 calc R . .
C24 C 0.4420(5) 1.0664(4) -1.4470(4) 0.0461(17) Uani 1 1 d . . .
H24A H 0.4519 1.0879 -1.5083 0.069 Uiso 1 1 calc R . .
H24B H 0.4498 1.0052 -1.4239 0.069 Uiso 1 1 calc R . .
H24C H 0.4931 1.0890 -1.4332 0.069 Uiso 1 1 calc R . .
C25 C 0.3876(5) 1.2440(4) -1.4569(4) 0.0395(15) Uani 1 1 d . . .
H25A H 0.3867 1.2965 -1.5075 0.033(15) Uiso 1 1 calc R . .
H25B H 0.4560 1.2157 -1.4649 0.031(15) Uiso 1 1 calc R . .
C26 C 0.3689(5) 1.2650(4) -1.3782(4) 0.0463(16) Uani 1 1 d . . .
C27 C 0.2681(5) 1.2088(4) -1.5250(4) 0.0439(16) Uani 1 1 d . . .
H27A H 0.3127 1.1801 -1.5597 0.048(18) Uiso 1 1 calc R . .
H27B H 0.2700 1.2698 -1.5591 0.040(17) Uiso 1 1 calc R . .
C28 C 0.1586(6) 1.1811(4) -1.5007(4) 0.0457(16) Uani 1 1 d . . .
C29A C 0.2112(12) 0.5559(7) -0.7636(14) 0.034(5) Uani 0.51(3) 1 d P A 1
H29A H 0.2847 0.5415 -0.7643 0.041 Uiso 0.51(3) 1 calc PR A 1
H29B H 0.1767 0.5555 -0.7074 0.041 Uiso 0.51(3) 1 calc PR A 1
C29B C 0.2451(11) 0.5583(8) -0.8182(14) 0.034(4) Uani 0.49(3) 1 d P A 2
H29C H 0.2790 0.5579 -0.8742 0.041 Uiso 0.49(3) 1 calc PR A 2
H29D H 0.2981 0.5447 -0.7853 0.041 Uiso 0.49(3) 1 calc PR A 2
C30 C 0.1698(6) 0.4945(4) -0.7756(6) 0.066(2) Uani 1 1 d . A .
H30A H 0.2139 0.5029 -0.8326 0.080 Uiso 0.51(3) 1 calc PR A 1
H30B H 0.1455 0.5060 -0.7235 0.080 Uiso 0.49(3) 1 d PR A 2
C31 C 0.1976(5) 0.4024(4) -0.7312(4) 0.0400(15) Uani 1 1 d . . .
H31A H 0.1460 0.3686 -0.7304 0.060 Uiso 1 1 calc R A .
H31B H 0.2002 0.3905 -0.6734 0.060 Uiso 1 1 calc R . .
H31C H 0.2647 0.3886 -0.7613 0.060 Uiso 1 1 calc R . .
C32 C 0.0622(5) 0.4903(3) -0.8699(3) 0.0371(14) Uani 1 1 d . A .
H32A H -0.0095 0.4804 -0.8650 0.039(17) Uiso 1 1 calc R . .
H32B H 0.1029 0.4371 -0.8626 0.037(16) Uiso 1 1 calc R . .
C33 C 0.1042(4) 0.5569(3) -0.9572(4) 0.0309(12) Uani 1 1 d . A .
C34 C -0.0226(5) 0.4906(4) -0.7268(4) 0.0381(15) Uani 1 1 d . A .
H34A H -0.0021 0.4395 -0.6815 0.07(2) Uiso 1 1 calc R . .
H34B H -0.0788 0.4766 -0.7437 0.034(16) Uiso 1 1 calc R . .
C35 C -0.0612(5) 0.5601(4) -0.6928(4) 0.0347(13) Uani 1 1 d . A .
O53 O 0.4048(6) 1.0096(5) -0.7629(5) 0.135(3) Uani 1 1 d . . .
O54A O 0.9024(8) 0.8045(8) -1.0480(7) 0.044(3) Uani 0.557(13) 1 d PU B 1
O54B O 0.8994(10) 0.8475(9) -1.0927(10) 0.045(3) Uani 0.443(13) 1 d PU B 2
O55 O 0.7801(5) 0.8138(4) -0.8737(4) 0.102(2) Uani 1 1 d . . .
O56 O -0.0962(5) 0.6349(4) -1.0188(4) 0.099(2) Uani 1 1 d . . .
O57 O 0.1912(5) 1.1453(4) -1.7004(4) 0.0830(18) Uani 1 1 d . . .
O58 O 0.5778(5) 0.8066(4) -0.8185(4) 0.092(2) Uani 1 1 d . . .
O59 O 0.5907(4) 0.9783(4) -0.8685(3) 0.0787(18) Uani 1 1 d . . .
O60 O 0.1721(4) 0.9983(3) -0.7303(3) 0.0582(13) Uani 1 1 d . . .
O61 O 0.6856(4) 1.0128(3) -1.0373(3) 0.0577(13) Uani 1 1 d . . .
O64A O 0.2630(8) 0.3560(7) -1.2319(6) 0.069(3) Uani 0.557(13) 1 d PU B 1
O64B O 0.3232(12) 0.4083(9) -1.2801(10) 0.080(4) Uani 0.443(13) 1 d PU B 2
O62 O 0.6141(9) 0.8458(7) -1.2674(7) 0.199(5) Uani 1 1 d . . .
O63 O 0.5438(8) 0.6029(7) -1.2974(6) 0.179(4) Uani 1 1 d . . .
N6 N 0.3548(7) 0.5586(4) -1.3261(5) 0.085(4) Uani 0.50 1 d PGU C 1
O50 O 0.2596(7) 0.5753(7) -1.3101(8) 0.109(4) Uani 0.50 1 d PGU C 1
O51 O 0.4164(9) 0.6152(6) -1.3685(8) 0.119(5) Uani 0.50 1 d PGU C 1
O52 O 0.3869(9) 0.4818(5) -1.2960(9) 0.119(5) Uani 0.50 1 d PGU C 1

loop_
_atom_site_aniso_label
_atom_site_aniso_U_11
_atom_site_aniso_U_22
_atom_site_aniso_U_33
_atom_site_aniso_U_23
_atom_site_aniso_U_13
_atom_site_aniso_U_12
Fe1 0.0243(6) 0.0154(5) 0.0211(5) -0.0069(4) -0.0071(4) 0.0045(4)
Fe2 0.0237(4) 0.0159(3) 0.0235(4) -0.0079(3) -0.0070(3) 0.0039(3)
Fe3 0.0286(4) 0.0163(4) 0.0220(4) -0.0073(3) -0.0055(3) 0.0035(3)
Fe4 0.0269(4) 0.0164(4) 0.0220(4) -0.0068(3) -0.0084(3) 0.0035(3)
Fe5 0.0475(5) 0.0290(4) 0.0366(5) -0.0134(4) -0.0225(4) 0.0062(4)
Fe6 0.0305(4) 0.0199(4) 0.0347(4) -0.0105(3) -0.0157(4) 0.0050(3)
Fe7 0.0290(5) 0.0290(4) 0.0591(6) -0.0219(4) -0.0109(4) 0.0061(4)
Fe8 0.0353(5) 0.0194(4) 0.0251(4) -0.0106(3) -0.0066(3) 0.0030(3)
Fe9 0.0344(5) 0.0195(4) 0.0242(4) -0.0069(3) -0.0038(3) 0.0015(3)
Fe10 0.0306(4) 0.0160(4) 0.0260(4) -0.0080(3) -0.0095(3) 0.0018(3)
O1 0.0256(19) 0.0147(16) 0.0196(18) -0.0051(14) -0.0079(14) 0.0022(14)
O2 0.0235(19) 0.0159(17) 0.0209(18) -0.0057(14) -0.0052(14) -0.0004(14)
O3 0.0248(19) 0.0177(17) 0.0240(18) -0.0098(15) -0.0086(15) 0.0039(15)
O4 0.0258(19) 0.0157(17) 0.0224(18) -0.0070(14) -0.0056(15) 0.0001(14)
O5 0.0237(19) 0.0191(18) 0.0256(19) -0.0059(15) -0.0031(15) 0.0037(15)
O6 0.031(2) 0.0216(18) 0.028(2) -0.0140(15) -0.0139(16) 0.0060(15)
O7 0.029(2) 0.0238(19) 0.033(2) -0.0126(16) -0.0144(17) 0.0056(16)
O8 0.0239(19) 0.0238(19) 0.031(2) -0.0121(16) -0.0101(16) 0.0055(15)
O9 0.033(2) 0.0146(17) 0.0243(19) -0.0054(15) -0.0069(16) 0.0010(15)
O10 0.035(2) 0.0186(18) 0.0242(19) -0.0089(15) -0.0088(16) 0.0042(16)
O11 0.033(2) 0.0177(18) 0.0234(19) -0.0055(15) -0.0006(16) 0.0003(16)
O12 0.037(2) 0.0162(17) 0.0233(19) -0.0046(15) -0.0039(16) 0.0015(16)
O20 0.046(3) 0.031(2) 0.038(2) -0.0138(18) -0.0229(19) 0.0098(19)
O21 0.053(3) 0.029(2) 0.041(3) -0.0102(19) -0.018(2) 0.002(2)
O22 0.062(3) 0.052(3) 0.037(3) -0.004(2) -0.014(2) -0.006(3)
O23 0.049(3) 0.039(2) 0.051(3) -0.022(2) -0.022(2) 0.004(2)
O24 0.093(4) 0.051(3) 0.102(4) -0.033(3) -0.060(4) -0.003(3)
O25 0.059(3) 0.038(2) 0.035(2) -0.0160(19) -0.019(2) -0.001(2)
O26 0.028(2) 0.031(2) 0.053(3) -0.018(2) -0.0135(19) 0.0111(18)
O27 0.033(2) 0.042(3) 0.072(3) -0.035(2) -0.008(2) 0.004(2)
O28 0.046(3) 0.053(3) 0.086(4) -0.046(3) -0.013(3) 0.007(2)
O29 0.029(2) 0.040(3) 0.073(3) -0.029(2) -0.014(2) 0.0058(19)
O30 0.034(3) 0.049(3) 0.147(5) -0.054(3) -0.018(3) 0.003(2)
O31 0.048(3) 0.042(3) 0.063(3) -0.019(2) -0.020(2) 0.001(2)
O32 0.040(2) 0.027(2) 0.039(2) -0.0145(18) -0.0153(18) -0.0008(18)
O33 0.087(4) 0.054(3) 0.059(3) -0.004(3) -0.041(3) -0.029(3)
O34 0.038(2) 0.029(2) 0.033(2) -0.0108(17) -0.0008(18) 0.0003(18)
O35 0.047(3) 0.086(4) 0.044(3) -0.020(3) 0.008(2) 0.002(3)
O36 0.037(2) 0.025(2) 0.034(2) -0.0147(17) -0.0064(18) 0.0070(18)
O37 0.035(2) 0.033(2) 0.042(2) -0.0178(19) -0.0059(19) 0.0026(19)
O38 0.058(4) 0.120(5) 0.125(5) -0.087(5) 0.027(3) -0.042(4)
O39 0.051(3) 0.030(2) 0.029(2) -0.0104(18) -0.0128(19) -0.0022(19)
O40 0.093(4) 0.070(4) 0.045(3) -0.024(3) -0.024(3) -0.010(3)
O41 0.048(3) 0.022(2) 0.032(2) -0.0061(17) -0.0061(19) -0.0007(18)
O42 0.034(2) 0.0198(19) 0.043(2) -0.0124(17) -0.0192(18) 0.0067(16)
O43 0.036(2) 0.0179(18) 0.029(2) -0.0083(16) -0.0050(17) -0.0011(16)
O44 0.050(3) 0.029(2) 0.037(2) -0.0194(18) -0.0066(19) -0.0017(19)
O45 0.041(2) 0.0172(18) 0.030(2) -0.0083(16) -0.0052(17) -0.0015(17)
O46 0.079(4) 0.033(3) 0.064(3) -0.026(2) 0.022(3) -0.017(3)
O47 0.039(2) 0.027(2) 0.039(2) -0.0140(18) -0.0195(19) 0.0036(18)
N1 0.057(4) 0.036(3) 0.041(3) -0.015(2) -0.025(3) 0.004(3)
N2 0.036(3) 0.037(3) 0.081(4) -0.033(3) -0.011(3) 0.004(2)
N3 0.053(3) 0.023(2) 0.029(3) -0.014(2) -0.009(2) 0.006(2)
N4 0.044(3) 0.023(2) 0.027(3) -0.003(2) 0.001(2) 0.000(2)
N5 0.031(3) 0.017(2) 0.027(2) -0.0065(18) -0.0099(19) 0.0018(19)
C1 0.057(5) 0.040(4) 0.050(4) -0.017(3) -0.028(3) 0.013(3)
C2 0.067(5) 0.041(4) 0.046(4) -0.016(3) -0.036(4) 0.015(3)
C3 0.077(6) 0.055(5) 0.076(6) -0.010(4) -0.051(5) 0.017(4)
C4 0.069(5) 0.042(4) 0.033(4) -0.007(3) -0.024(3) -0.001(3)
C5 0.069(5) 0.028(3) 0.036(4) -0.006(3) -0.029(3) 0.008(3)
C6 0.062(5) 0.059(5) 0.055(5) -0.022(4) -0.036(4) 0.001(4)
C7 0.052(4) 0.054(4) 0.071(5) -0.042(4) -0.032(4) 0.010(3)
C8 0.042(4) 0.039(4) 0.080(5) -0.022(4) -0.030(4) 0.018(3)
C9 0.048(5) 0.040(4) 0.117(7) -0.036(5) -0.024(5) 0.019(4)
C10 0.051(5) 0.060(5) 0.143(9) -0.045(6) -0.031(5) 0.032(4)
C11 0.041(4) 0.049(4) 0.104(7) -0.049(5) -0.004(4) 0.003(4)
C12 0.040(4) 0.039(4) 0.082(5) -0.033(4) -0.009(4) 0.003(3)
C13 0.032(4) 0.049(4) 0.114(8) -0.049(5) -0.016(4) 0.007(3)
C14 0.033(4) 0.039(4) 0.078(5) -0.027(4) -0.011(3) 0.000(3)
C15 0.054(4) 0.021(3) 0.031(3) -0.012(2) -0.015(3) 0.004(3)
C16 0.063(4) 0.025(3) 0.030(3) -0.011(3) -0.012(3) 0.004(3)
C17 0.109(7) 0.036(4) 0.031(4) -0.015(3) -0.026(4) 0.011(4)
C18 0.075(5) 0.026(3) 0.039(4) -0.016(3) -0.026(3) 0.008(3)
C19 0.062(5) 0.023(3) 0.042(4) -0.007(3) -0.026(3) 0.001(3)
C20 0.064(5) 0.033(3) 0.028(3) -0.016(3) 0.002(3) 0.009(3)
C21 0.047(4) 0.033(3) 0.027(3) -0.006(3) 0.008(3) 0.008(3)
C22 0.029(3) 0.026(3) 0.036(3) -0.009(3) 0.000(3) 0.006(2)
C23 0.048(4) 0.022(3) 0.031(3) -0.008(2) -0.002(3) 0.003(3)
C24 0.049(4) 0.035(3) 0.042(4) -0.016(3) 0.006(3) 0.008(3)
C25 0.037(4) 0.030(3) 0.036(3) -0.006(3) 0.003(3) -0.003(3)
C26 0.046(4) 0.037(4) 0.058(4) -0.021(3) -0.010(3) -0.003(3)
C27 0.070(5) 0.031(3) 0.025(3) -0.011(3) -0.006(3) 0.007(3)
C28 0.069(5) 0.036(4) 0.035(4) -0.011(3) -0.024(3) -0.001(3)
C29A 0.030(8) 0.020(6) 0.058(12) -0.014(6) -0.024(8) 0.004(5)
C29B 0.032(8) 0.025(6) 0.049(11) -0.017(7) -0.018(7) 0.011(5)
C30 0.060(5) 0.021(3) 0.120(7) -0.007(4) -0.061(5) 0.004(3)
C31 0.047(4) 0.024(3) 0.048(4) -0.010(3) -0.021(3) 0.005(3)
C32 0.056(4) 0.022(3) 0.033(3) -0.013(2) -0.004(3) -0.002(3)
C33 0.034(3) 0.022(3) 0.038(3) -0.014(3) -0.009(3) 0.003(2)
C34 0.055(4) 0.022(3) 0.034(3) -0.011(3) -0.003(3) -0.004(3)
C35 0.039(4) 0.026(3) 0.038(3) -0.014(3) -0.004(3) -0.001(3)
O53 0.125(7) 0.128(7) 0.114(6) 0.002(5) -0.063(5) 0.014(5)
O54A 0.029(4) 0.063(7) 0.055(7) -0.038(6) -0.010(5) -0.003(5)
O54B 0.041(6) 0.042(7) 0.067(9) -0.036(6) -0.012(7) -0.004(6)
O55 0.084(5) 0.130(6) 0.127(5) -0.083(5) 0.000(4) -0.057(4)
O56 0.106(5) 0.087(5) 0.112(5) -0.044(4) -0.040(4) 0.008(4)
O57 0.111(5) 0.075(4) 0.079(4) -0.038(3) -0.036(4) 0.000(4)
O58 0.088(4) 0.061(4) 0.128(5) -0.014(4) -0.064(4) -0.005(3)
O59 0.083(4) 0.072(4) 0.076(4) -0.005(3) -0.032(3) -0.038(3)
O60 0.064(3) 0.038(3) 0.077(3) -0.023(3) -0.026(3) 0.001(2)
O61 0.053(3) 0.040(3) 0.080(4) -0.016(2) -0.027(3) -0.008(2)
O64A 0.065(7) 0.078(8) 0.067(7) -0.038(6) -0.007(5) 0.003(6)
O64B 0.078(9) 0.064(9) 0.111(10) -0.036(8) -0.038(8) -0.003(7)
O62 0.234(13) 0.165(10) 0.199(11) -0.049(8) -0.062(9) -0.061(9)
O63 0.182(10) 0.229(11) 0.148(8) -0.129(8) 0.037(7) -0.042(8)
N6 0.157(10) 0.063(6) 0.077(9) -0.045(6) -0.090(8) 0.041(6)
O50 0.176(10) 0.067(8) 0.121(10) -0.067(7) -0.073(9) 0.051(7)
O51 0.192(12) 0.049(6) 0.137(12) -0.038(7) -0.092(10) 0.036(7)
O52 0.127(10) 0.066(6) 0.140(11) -0.007(8) -0.062(9) 0.021(6)

loop_
_atom_type_symbol
_atom_type_description
_atom_type_scat_dispersion_real
_atom_type_scat_dispersion_imag
_atom_type_scat_source
C C 0.0033 0.0016 'International Tables Vol C Tables 4.2.6.8 and 6.1.1.4'
H H 0.0000 0.0000 'International Tables Vol C Tables 4.2.6.8 and 6.1.1.4'
N N 0.0061 0.0033 'International Tables Vol C Tables 4.2.6.8 and 6.1.1.4'
O O 0.0106 0.0060 'International Tables Vol C Tables 4.2.6.8 and 6.1.1.4'
Fe Fe 0.3463 0.8444 'International Tables Vol C Tables 4.2.6.8 and 6.1.1.4'

loop_
_geom_angle_atom_site_label_1
_geom_angle_atom_site_label_2
_geom_angle_atom_site_label_3
_geom_angle
_geom_angle_site_symmetry_1
_geom_angle_site_symmetry_3
_geom_angle_publ_flag
O2 Fe1 O2 180.00(16) . 2_573 ?
O2 Fe1 O1 82.42(13) . . ?
O2 Fe1 O1 97.58(13) 2_573 . ?
O2 Fe1 O1 97.58(13) . 2_573 ?
O2 Fe1 O1 82.42(13) 2_573 2_573 ?
O1 Fe1 O1 180.0(2) . 2_573 ?
O2 Fe1 O3 82.43(13) . . ?
O2 Fe1 O3 97.57(13) 2_573 . ?
O1 Fe1 O3 97.84(13) . . ?
O1 Fe1 O3 82.16(13) 2_573 . ?
O2 Fe1 O3 97.57(13) . 2_573 ?
O2 Fe1 O3 82.43(13) 2_573 2_573 ?
O1 Fe1 O3 82.16(13) . 2_573 ?
O1 Fe1 O3 97.84(13) 2_573 2_573 ?
O3 Fe1 O3 180.000(1) . 2_573 ?
O8 Fe2 O9 98.79(15) . . ?
O8 Fe2 O4 94.23(15) . . ?
O9 Fe2 O4 98.43(14) . . ?
O8 Fe2 O5 99.74(15) . . ?
O9 Fe2 O5 86.92(14) . . ?
O4 Fe2 O5 164.12(15) . . ?
O8 Fe2 O3 96.64(14) . 2_573 ?
O9 Fe2 O3 164.56(14) . 2_573 ?
O4 Fe2 O3 80.47(13) . 2_573 ?
O5 Fe2 O3 90.38(13) . 2_573 ?
O8 Fe2 O1 171.90(14) . . ?
O9 Fe2 O1 87.72(13) . . ?
O4 Fe2 O1 89.53(13) . . ?
O5 Fe2 O1 75.68(13) . . ?
O3 Fe2 O1 76.89(13) 2_573 . ?
O5 Fe3 O6 166.82(14) . . ?
O5 Fe3 O11 95.92(15) . . ?
O6 Fe3 O11 93.21(15) . . ?
O5 Fe3 O10 92.29(15) . . ?
O6 Fe3 O10 96.32(14) . . ?
O11 Fe3 O10 95.27(14) . . ?
O5 Fe3 O1 78.36(14) . . ?
O6 Fe3 O1 91.00(14) . . ?
O11 Fe3 O1 168.85(14) . . ?
O10 Fe3 O1 94.52(13) . . ?
O5 Fe3 O2 91.59(13) . . ?
O6 Fe3 O2 78.44(13) . . ?
O11 Fe3 O2 92.96(13) . . ?
O10 Fe3 O2 170.50(14) . . ?
O1 Fe3 O2 77.78(12) . . ?
O7 Fe4 O12 98.58(16) 2_573 . ?
O7 Fe4 O4 92.87(15) 2_573 2_573 ?
O12 Fe4 O4 98.85(14) . 2_573 ?
O7 Fe4 O6 100.56(14) 2_573 . ?
O12 Fe4 O6 87.55(14) . . ?
O4 Fe4 O6 164.13(14) 2_573 . ?
O7 Fe4 O3 97.61(15) 2_573 . ?
O12 Fe4 O3 163.80(15) . . ?
O4 Fe4 O3 80.01(13) 2_573 . ?
O6 Fe4 O3 89.79(13) . . ?
O7 Fe4 O2 173.45(14) 2_573 . ?
O12 Fe4 O2 86.71(14) . . ?
O4 Fe4 O2 90.10(13) 2_573 . ?
O6 Fe4 O2 75.70(13) . . ?
O3 Fe4 O2 77.15(13) . . ?
O7 Fe5 O21 106.14(16) . . ?
O7 Fe5 O20 81.69(15) . . ?
O21 Fe5 O20 101.37(17) . . ?
O7 Fe5 O23 100.91(17) . . ?
O21 Fe5 O23 151.47(17) . . ?
O20 Fe5 O23 91.24(17) . . ?
O7 Fe5 O25 103.72(16) . . ?
O21 Fe5 O25 84.75(17) . . ?
O20 Fe5 O25 170.52(16) . . ?
O23 Fe5 O25 80.15(17) . . ?
O7 Fe5 N1 161.90(18) . . ?
O21 Fe5 N1 78.09(19) . . ?
O20 Fe5 N1 80.22(18) . . ?
O23 Fe5 N1 79.01(18) . . ?
O25 Fe5 N1 94.14(18) . . ?
O7 Fe6 O26 168.97(15) . . ?
O7 Fe6 O8 101.75(15) . . ?
O26 Fe6 O8 80.19(15) . . ?
O7 Fe6 O20 79.26(15) . . ?
O26 Fe6 O20 97.51(17) . . ?
O8 Fe6 O20 173.03(15) . . ?
O7 Fe6 O42 98.58(15) . . ?
O26 Fe6 O42 91.98(16) . . ?
O8 Fe6 O42 95.79(15) . . ?
O20 Fe6 O42 90.85(16) . . ?
O7 Fe6 O48 83.52(15) . . ?
O26 Fe6 O48 85.81(16) . . ?
O8 Fe6 O48 85.75(14) . . ?
O20 Fe6 O48 87.53(15) . . ?
O42 Fe6 O48 177.07(16) . . ?
O7 Fe6 Fe7 138.69(11) . . ?
O26 Fe6 Fe7 41.47(12) . . ?
O8 Fe6 Fe7 38.87(10) . . ?
O20 Fe6 Fe7 138.00(12) . . ?
O42 Fe6 Fe7 97.82(11) . . ?
O48 Fe6 Fe7 81.81(11) . . ?
O8 Fe7 O26 82.53(15) . . ?
O8 Fe7 O27 102.67(16) . . ?
O26 Fe7 O27 97.68(18) . . ?
O8 Fe7 O29 104.88(16) . . ?
O26 Fe7 O29 91.75(18) . . ?
O27 Fe7 O29 151.80(17) . . ?
O8 Fe7 O31 103.58(18) . . ?
O26 Fe7 O31 172.82(18) . . ?
O27 Fe7 O31 84.76(19) . . ?
O29 Fe7 O31 83.09(18) . . ?
O8 Fe7 N2 162.32(19) . . ?
O26 Fe7 N2 79.97(19) . . ?
O27 Fe7 N2 77.32(18) . . ?
O29 Fe7 N2 78.27(18) . . ?
O31 Fe7 N2 94.0(2) . . ?
O8 Fe7 Fe6 41.15(11) . . ?
O26 Fe7 Fe6 41.54(11) . . ?
O27 Fe7 Fe6 106.37(13) . . ?
O29 Fe7 Fe6 98.31(13) . . ?
O31 Fe7 Fe6 144.11(14) . . ?
N2 Fe7 Fe6 121.49(16) . . ?
O9 Fe8 O10 97.13(14) . . ?
O9 Fe8 O34 103.02(16) . . ?
O10 Fe8 O34 95.87(16) . . ?
O9 Fe8 O32 98.99(15) . . ?
O10 Fe8 O32 90.99(15) . . ?
O34 Fe8 O32 155.89(16) . . ?
O9 Fe8 O36 92.28(15) . . ?
O10 Fe8 O36 169.64(15) . . ?
O34 Fe8 O36 86.15(16) . . ?
O32 Fe8 O36 83.25(16) . . ?
O9 Fe8 N3 178.95(17) . . ?
O10 Fe8 N3 83.28(15) . . ?
O34 Fe8 N3 77.88(18) . . ?
O32 Fe8 N3 80.02(17) . . ?
O36 Fe8 N3 87.24(16) . . ?
O12 Fe9 O37 99.41(16) . . ?
O12 Fe9 O11 95.12(15) . . ?
O37 Fe9 O11 90.45(16) . . ?
O12 Fe9 O39 103.20(16) . . ?
O37 Fe9 O39 156.00(16) . . ?
O11 Fe9 O39 95.41(15) . . ?
O12 Fe9 O41 94.81(16) . . ?
O37 Fe9 O41 82.70(17) . . ?
O11 Fe9 O41 168.74(16) . . ?
O39 Fe9 O41 87.46(16) . . ?
O12 Fe9 N4 177.98(18) . . ?
O37 Fe9 N4 79.68(17) . . ?
O11 Fe9 N4 83.10(16) . . ?
O39 Fe9 N4 77.96(18) . . ?
O41 Fe9 N4 86.87(16) . . ?
O4 Fe10 O42 91.76(15) . . ?
O4 Fe10 O45 103.45(14) . . ?
O42 Fe10 O45 93.81(16) . . ?
O4 Fe10 O43 105.58(14) . . ?
O42 Fe10 O43 93.17(15) . . ?
O45 Fe10 O43 149.88(14) . . ?
O4 Fe10 O47 96.69(15) . . ?
O42 Fe10 O47 171.55(15) . . ?
O45 Fe10 O47 84.28(16) . . ?
O43 Fe10 O47 84.55(15) . . ?
O4 Fe10 N5 173.89(16) . . ?
O42 Fe10 N5 82.23(15) . . ?
O45 Fe10 N5 76.03(15) . . ?
O43 Fe10 N5 75.96(15) . . ?
O47 Fe10 N5 89.32(16) . . ?
Fe1 O1 Fe3 99.92(14) . . ?
Fe1 O1 Fe2 99.83(14) . . ?
Fe3 O1 Fe2 97.37(14) . . ?
Fe1 O2 Fe3 99.88(14) . . ?
Fe1 O2 Fe4 99.83(14) . . ?
Fe3 O2 Fe4 97.71(13) . . ?
Fe1 O3 Fe2 101.12(14) . 2_573 ?
Fe1 O3 Fe4 100.57(14) . . ?
Fe2 O3 Fe4 95.16(13) 2_573 . ?
Fe10 O4 Fe2 125.47(17) . . ?
Fe10 O4 Fe4 125.64(17) . 2_573 ?
Fe2 O4 Fe4 102.25(14) . 2_573 ?
Fe3 O5 Fe2 107.62(16) . . ?
Fe3 O6 Fe4 107.01(15) . . ?
Fe5 O7 Fe4 130.6(2) . 2_573 ?
Fe5 O7 Fe6 100.88(16) . . ?
Fe4 O7 Fe6 123.55(18) 2_573 . ?
Fe2 O8 Fe7 132.10(19) . . ?
Fe2 O8 Fe6 122.43(18) . . ?
Fe7 O8 Fe6 99.97(16) . . ?
Fe8 O9 Fe2 139.80(19) . . ?
C15 O10 Fe8 111.2(3) . . ?
C15 O10 Fe3 120.4(3) . . ?
Fe8 O10 Fe3 128.27(18) . . ?
C22 O11 Fe3 119.5(3) . . ?
C22 O11 Fe9 110.9(3) . . ?
Fe3 O11 Fe9 129.57(19) . . ?
Fe9 O12 Fe4 140.25(19) . . ?
C1 O20 Fe5 117.1(4) . . ?
C1 O20 Fe6 142.1(4) . . ?
Fe5 O20 Fe6 97.34(17) . . ?
C5 O21 Fe5 117.6(4) . . ?
C7 O23 Fe5 118.4(4) . . ?
C8 O26 Fe7 116.1(4) . . ?
C8 O26 Fe6 141.4(4) . . ?
Fe7 O26 Fe6 97.00(17) . . ?
C12 O27 Fe7 117.8(4) . . ?
C14 O29 Fe7 120.2(4) . . ?
C19 O32 Fe8 118.7(4) . . ?
C21 O34 Fe8 119.6(4) . . ?
C26 O37 Fe9 118.2(4) . . ?
C28 O39 Fe9 119.1(4) . . ?
C29B O42 C29A 37.4(6) . . ?
C29B O42 Fe10 112.5(6) . . ?
C29A O42 Fe10 111.2(5) . . ?
C29B O42 Fe6 122.2(6) . . ?
C29A O42 Fe6 119.9(5) . . ?
Fe10 O42 Fe6 123.63(18) . . ?
C33 O43 Fe10 121.2(3) . . ?
C35 O45 Fe10 121.1(3) . . ?
C4 N1 C6 113.3(5) . . ?
C4 N1 C2 111.2(5) . . ?
C6 N1 C2 114.8(6) . . ?
C4 N1 Fe5 103.8(4) . . ?
C6 N1 Fe5 109.1(4) . . ?
C2 N1 Fe5 103.5(3) . . ?
C11 N2 C13 112.5(6) . . ?
C11 N2 C9 111.7(6) . . ?
C13 N2 C9 115.9(6) . . ?
C11 N2 Fe7 104.7(4) . . ?
C13 N2 Fe7 106.3(4) . . ?
C9 N2 Fe7 104.7(4) . . ?
C18 N3 C20 115.6(5) . . ?
C18 N3 C16 114.9(5) . . ?
C20 N3 C16 109.3(5) . . ?
C18 N3 Fe8 105.5(3) . . ?
C20 N3 Fe8 106.2(4) . . ?
C16 N3 Fe8 104.3(3) . . ?
C27 N4 C25 115.9(4) . . ?
C27 N4 C23 109.2(4) . . ?
C25 N4 C23 115.7(5) . . ?
C27 N4 Fe9 105.0(4) . . ?
C25 N4 Fe9 106.5(3) . . ?
C23 N4 Fe9 103.2(3) . . ?
C34 N5 C32 112.9(4) . . ?
C34 N5 C30 112.8(5) . . ?
C32 N5 C30 112.6(5) . . ?
C34 N5 Fe10 107.8(3) . . ?
C32 N5 Fe10 107.2(3) . . ?
C30 N5 Fe10 102.8(3) . . ?
O20 C1 C2 107.6(5) . . ?
N1 C2 C1 108.3(5) . . ?
N1 C2 C3 115.3(5) . . ?
C1 C2 C3 112.3(6) . . ?
N1 C4 C5 112.4(5) . . ?
O22 C5 O21 123.8(6) . . ?
O22 C5 C4 121.8(6) . . ?
O21 C5 C4 114.2(6) . . ?
N1 C6 C7 112.3(5) . . ?
O24 C7 O23 122.9(7) . . ?
O24 C7 C6 119.0(6) . . ?
O23 C7 C6 118.1(6) . . ?
O26 C8 C9 107.7(6) . . ?
N2 C9 C8 110.7(6) . . ?
N2 C9 C10 114.6(7) . . ?
C8 C9 C10 111.1(7) . . ?
N2 C11 C12 112.2(6) . . ?
O28 C12 O27 122.6(6) . . ?
O28 C12 C11 119.4(6) . . ?
O27 C12 C11 117.9(6) . . ?
N2 C13 C14 111.5(6) . . ?
O30 C14 O29 125.2(6) . . ?
O30 C14 C13 116.9(6) . . ?
O29 C14 C13 117.8(6) . . ?
O10 C15 C16 109.6(5) . . ?
N3 C16 C15 109.5(5) . . ?
N3 C16 C17 115.0(5) . . ?
C15 C16 C17 112.3(5) . . ?
N3 C18 C19 113.1(5) . . ?
O33 C19 O32 122.9(6) . . ?
O33 C19 C18 120.8(6) . . ?
O32 C19 C18 116.3(6) . . ?
N3 C20 C21 111.1(5) . . ?
O35 C21 O34 123.8(7) . . ?
O35 C21 C20 120.5(6) . . ?
O34 C21 C20 115.7(5) . . ?
O11 C22 C23 110.1(5) . . ?
C22 C23 N4 109.9(4) . . ?
C22 C23 C24 113.1(5) . . ?
N4 C23 C24 114.2(5) . . ?
N4 C25 C26 111.3(5) . . ?
O38 C26 O37 122.3(6) . . ?
O38 C26 C25 119.1(6) . . ?
O37 C26 C25 118.6(6) . . ?
N4 C27 C28 110.5(5) . . ?
O40 C28 O39 122.5(7) . . ?
O40 C28 C27 121.4(6) . . ?
O39 C28 C27 116.1(5) . . ?
C30 C29A O42 113.4(12) . . ?
C30 C29B O42 112.8(12) . . ?
C29A C30 C29B 38.9(6) . . ?
C29A C30 C31 120.8(8) . . ?
C29B C30 C31 123.0(7) . . ?
C29A C30 N5 116.1(7) . . ?
C29B C30 N5 116.1(7) . . ?
C31 C30 N5 118.0(5) . . ?
N5 C32 C33 110.8(4) . . ?
O44 C33 O43 122.9(5) . . ?
O44 C33 C32 119.9(5) . . ?
O43 C33 C32 117.2(5) . . ?
N5 C34 C35 111.4(4) . . ?
O46 C35 O45 123.3(5) . . ?
O46 C35 C34 120.6(5) . . ?
O45 C35 C34 116.1(5) . . ?
O51 N6 O50 121.0 . . ?
O51 N6 O52 120.6 . . ?
O50 N6 O52 118.4 . . ?

loop_
_geom_bond_atom_site_label_1
_geom_bond_atom_site_label_2
_geom_bond_distance
_geom_bond_site_symmetry_2
_geom_bond_publ_flag
Fe1 O2 1.996(3) . ?
Fe1 O2 1.996(3) 2_573 ?
Fe1 O1 1.999(3) . ?
Fe1 O1 1.999(3) 2_573 ?
Fe1 O3 2.034(3) . ?
Fe1 O3 2.034(3) 2_573 ?
Fe2 O8 1.895(4) . ?
Fe2 O9 1.965(3) . ?
Fe2 O4 1.981(3) . ?
Fe2 O5 2.006(3) . ?
Fe2 O3 2.095(3) 2_573 ?
Fe2 O1 2.167(3) . ?
Fe3 O5 1.960(4) . ?
Fe3 O6 1.962(4) . ?
Fe3 O11 1.980(3) . ?
Fe3 O10 2.002(3) . ?
Fe3 O1 2.094(3) . ?
Fe3 O2 2.098(3) . ?
Fe4 O7 1.893(4) 2_573 ?
Fe4 O12 1.967(3) . ?
Fe4 O4 1.996(3) 2_573 ?
Fe4 O6 2.026(3) . ?
Fe4 O3 2.100(3) . ?
Fe4 O2 2.158(3) . ?
Fe5 O7 1.890(4) . ?
Fe5 O21 1.971(4) . ?
Fe5 O20 1.985(4) . ?
Fe5 O23 2.021(4) . ?
Fe5 O25 2.104(4) . ?
Fe5 N1 2.213(5) . ?
Fe6 O7 1.982(4) . ?
Fe6 O26 1.988(4) . ?
Fe6 O8 1.989(4) . ?
Fe6 O20 1.992(4) . ?
Fe6 O42 2.007(4) . ?
Fe6 O48 2.225(4) . ?
Fe6 Fe7 2.9761(14) . ?
Fe7 O8 1.896(4) . ?
Fe7 O26 1.986(4) . ?
Fe7 O27 1.996(4) . ?
Fe7 O29 2.025(4) . ?
Fe7 O31 2.054(5) . ?
Fe7 N2 2.258(5) . ?
Fe8 O9 1.891(3) . ?
Fe8 O10 1.990(4) . ?
Fe8 O34 1.995(4) . ?
Fe8 O32 2.001(4) . ?
Fe8 O36 2.105(4) . ?
Fe8 N3 2.199(4) . ?
Fe9 O12 1.892(4) . ?
Fe9 O37 1.993(4) . ?
Fe9 O11 1.994(4) . ?
Fe9 O39 2.008(4) . ?
Fe9 O41 2.088(4) . ?
Fe9 N4 2.210(5) . ?
Fe10 O4 1.857(3) . ?
Fe10 O42 1.978(4) . ?
Fe10 O45 2.004(4) . ?
Fe10 O43 2.023(3) . ?
Fe10 O47 2.096(4) . ?
Fe10 N5 2.263(4) . ?
O3 Fe2 2.095(3) 2_573 ?
O4 Fe4 1.996(3) 2_573 ?
O7 Fe4 1.893(4) 2_573 ?
O10 C15 1.432(6) . ?
O11 C22 1.424(6) . ?
O20 C1 1.406(7) . ?
O21 C5 1.311(7) . ?
O22 C5 1.214(8) . ?
O23 C7 1.294(7) . ?
O24 C7 1.229(7) . ?
O26 C8 1.415(7) . ?
O27 C12 1.288(7) . ?
O28 C12 1.251(8) . ?
O29 C14 1.282(7) . ?
O30 C14 1.222(7) . ?
O32 C19 1.298(7) . ?
O33 C19 1.214(7) . ?
O34 C21 1.298(6) . ?
O35 C21 1.219(7) . ?
O37 C26 1.278(7) . ?
O38 C26 1.231(8) . ?
O39 C28 1.295(7) . ?
O40 C28 1.229(7) . ?
O42 C29B 1.438(13) . ?
O42 C29A 1.470(13) . ?
O43 C33 1.287(6) . ?
O44 C33 1.235(6) . ?
O45 C35 1.290(6) . ?
O46 C35 1.217(7) . ?
N1 C4 1.449(8) . ?
N1 C6 1.490(8) . ?
N1 C2 1.508(8) . ?
N2 C11 1.473(8) . ?
N2 C13 1.494(8) . ?
N2 C9 1.495(10) . ?
N3 C18 1.471(7) . ?
N3 C20 1.479(8) . ?
N3 C16 1.514(7) . ?
N4 C27 1.476(7) . ?
N4 C25 1.477(7) . ?
N4 C23 1.511(7) . ?
N5 C34 1.471(7) . ?
N5 C32 1.494(6) . ?
N5 C30 1.501(7) . ?
C1 C2 1.510(9) . ?
C2 C3 1.541(9) . ?
C4 C5 1.537(9) . ?
C6 C7 1.504(10) . ?
C8 C9 1.511(10) . ?
C9 C10 1.557(9) . ?
C11 C12 1.489(9) . ?
C13 C14 1.519(9) . ?
C15 C16 1.515(8) . ?
C16 C17 1.527(8) . ?
C18 C19 1.510(9) . ?
C20 C21 1.514(9) . ?
C22 C23 1.491(7) . ?
C23 C24 1.525(8) . ?
C25 C26 1.524(8) . ?
C27 C28 1.497(9) . ?
C29A C30 1.379(14) . ?
C29B C30 1.422(16) . ?
C30 C31 1.487(8) . ?
C32 C33 1.499(7) . ?
C34 C35 1.522(7) . ?
N6 O51 1.2202 . ?
N6 O50 1.2392 . ?
N6 O52 1.2579 . ?

loop_
_geom_torsion_atom_site_label_1
_geom_torsion_atom_site_label_2
_geom_torsion_atom_site_label_3
_geom_torsion_atom_site_label_4
_geom_torsion
_geom_torsion_site_symmetry_1
_geom_torsion_site_symmetry_2
_geom_torsion_site_symmetry_3
_geom_torsion_site_symmetry_4
_geom_torsion_publ_flag
O7 Fe6 Fe7 O8 -23.1(2) . . . . ?
O26 Fe6 Fe7 O8 173.7(2) . . . . ?
O20 Fe6 Fe7 O8 -170.4(2) . . . . ?
O42 Fe6 Fe7 O8 89.54(19) . . . . ?
O48 Fe6 Fe7 O8 -93.40(19) . . . . ?
O7 Fe6 Fe7 O26 163.3(2) . . . . ?
O8 Fe6 Fe7 O26 -173.7(2) . . . . ?
O20 Fe6 Fe7 O26 16.0(2) . . . . ?
O42 Fe6 Fe7 O26 -84.1(2) . . . . ?
O48 Fe6 Fe7 O26 93.0(2) . . . . ?
O7 Fe6 Fe7 O27 -113.7(2) . . . . ?
O26 Fe6 Fe7 O27 83.0(2) . . . . ?
O8 Fe6 Fe7 O27 -90.6(2) . . . . ?
O20 Fe6 Fe7 O27 99.0(2) . . . . ?
O42 Fe6 Fe7 O27 -1.09(17) . . . . ?
O48 Fe6 Fe7 O27 175.97(18) . . . . ?
O7 Fe6 Fe7 O29 80.1(2) . . . . ?
O26 Fe6 Fe7 O29 -83.2(2) . . . . ?
O8 Fe6 Fe7 O29 103.1(2) . . . . ?
O20 Fe6 Fe7 O29 -67.2(2) . . . . ?
O42 Fe6 Fe7 O29 -167.31(16) . . . . ?
O48 Fe6 Fe7 O29 9.75(17) . . . . ?
O7 Fe6 Fe7 O31 -9.6(3) . . . . ?
O26 Fe6 Fe7 O31 -172.9(3) . . . . ?
O8 Fe6 Fe7 O31 13.5(3) . . . . ?
O20 Fe6 Fe7 O31 -156.9(3) . . . . ?
O42 Fe6 Fe7 O31 103.0(2) . . . . ?
O48 Fe6 Fe7 O31 -79.9(3) . . . . ?
O7 Fe6 Fe7 N2 161.4(2) . . . . ?
O26 Fe6 Fe7 N2 -1.9(2) . . . . ?
O8 Fe6 Fe7 N2 -175.6(2) . . . . ?
O20 Fe6 Fe7 N2 14.0(2) . . . . ?
O42 Fe6 Fe7 N2 -86.03(19) . . . . ?
O48 Fe6 Fe7 N2 91.03(19) . . . . ?
O2 Fe1 O1 Fe3 0.00(14) . . . . ?
O2 Fe1 O1 Fe3 180.00(14) 2_573 . . . ?
O1 Fe1 O1 Fe3 -134(97) 2_573 . . . ?
O3 Fe1 O1 Fe3 81.23(15) . . . . ?
O3 Fe1 O1 Fe3 -98.77(15) 2_573 . . . ?
O2 Fe1 O1 Fe2 99.35(14) . . . . ?
O2 Fe1 O1 Fe2 -80.65(14) 2_573 . . . ?
O1 Fe1 O1 Fe2 -34(97) 2_573 . . . ?
O3 Fe1 O1 Fe2 -179.42(13) . . . . ?
O3 Fe1 O1 Fe2 0.58(13) 2_573 . . . ?
O5 Fe3 O1 Fe1 94.22(15) . . . . ?
O6 Fe3 O1 Fe1 -77.94(15) . . . . ?
O11 Fe3 O1 Fe1 34.3(8) . . . . ?
O10 Fe3 O1 Fe1 -174.37(15) . . . . ?
O2 Fe3 O1 Fe1 0.00(13) . . . . ?
O5 Fe3 O1 Fe2 -7.16(13) . . . . ?
O6 Fe3 O1 Fe2 -179.32(13) . . . . ?
O11 Fe3 O1 Fe2 -67.1(8) . . . . ?
O10 Fe3 O1 Fe2 84.25(14) . . . . ?
O2 Fe3 O1 Fe2 -101.38(14) . . . . ?
O8 Fe2 O1 Fe1 -38.0(10) . . . . ?
O9 Fe2 O1 Fe1 178.21(15) . . . . ?
O4 Fe2 O1 Fe1 79.75(14) . . . . ?
O5 Fe2 O1 Fe1 -94.39(15) . . . . ?
O3 Fe2 O1 Fe1 -0.57(13) 2_573 . . . ?
O8 Fe2 O1 Fe3 63.4(10) . . . . ?
O9 Fe2 O1 Fe3 -80.33(14) . . . . ?
O4 Fe2 O1 Fe3 -178.79(13) . . . . ?
O5 Fe2 O1 Fe3 7.07(13) . . . . ?
O3 Fe2 O1 Fe3 100.89(14) 2_573 . . . ?
O2 Fe1 O2 Fe3 16(100) 2_573 . . . ?
O1 Fe1 O2 Fe3 0.00(14) . . . . ?
O1 Fe1 O2 Fe3 180.00(14) 2_573 . . . ?
O3 Fe1 O2 Fe3 -99.00(14) . . . . ?
O3 Fe1 O2 Fe3 81.00(14) 2_573 . . . ?
O2 Fe1 O2 Fe4 115(100) 2_573 . . . ?
O1 Fe1 O2 Fe4 99.69(14) . . . . ?
O1 Fe1 O2 Fe4 -80.31(14) 2_573 . . . ?
O3 Fe1 O2 Fe4 0.69(13) . . . . ?
O3 Fe1 O2 Fe4 -179.31(13) 2_573 . . . ?
O5 Fe3 O2 Fe1 -77.73(15) . . . . ?
O6 Fe3 O2 Fe1 93.58(15) . . . . ?
O11 Fe3 O2 Fe1 -173.74(15) . . . . ?
O10 Fe3 O2 Fe1 36.3(9) . . . . ?
O1 Fe3 O2 Fe1 0.00(13) . . . . ?
O5 Fe3 O2 Fe4 -179.18(13) . . . . ?
O6 Fe3 O2 Fe4 -7.87(13) . . . . ?
O11 Fe3 O2 Fe4 84.81(15) . . . . ?
O10 Fe3 O2 Fe4 -65.1(9) . . . . ?
O1 Fe3 O2 Fe4 -101.45(14) . . . . ?
O7 Fe4 O2 Fe1 -38.0(12) 2_573 . . . ?
O12 Fe4 O2 Fe1 177.91(15) . . . . ?
O4 Fe4 O2 Fe1 79.05(14) 2_573 . . . ?
O6 Fe4 O2 Fe1 -93.79(15) . . . . ?
O3 Fe4 O2 Fe1 -0.68(12) . . . . ?
O7 Fe4 O2 Fe3 63.5(12) 2_573 . . . ?
O12 Fe4 O2 Fe3 -80.60(14) . . . . ?
O4 Fe4 O2 Fe3 -179.46(13) 2_573 . . . ?
O6 Fe4 O2 Fe3 7.70(13) . . . . ?
O3 Fe4 O2 Fe3 100.81(14) . . . . ?
O2 Fe1 O3 Fe2 -98.17(14) . . . 2_573 ?
O2 Fe1 O3 Fe2 81.83(14) 2_573 . . 2_573 ?
O1 Fe1 O3 Fe2 -179.40(13) . . . 2_573 ?
O1 Fe1 O3 Fe2 0.60(13) 2_573 . . 2_573 ?
O3 Fe1 O3 Fe2 30(100) 2_573 . . 2_573 ?
O2 Fe1 O3 Fe4 -0.71(13) . . . . ?
O2 Fe1 O3 Fe4 179.29(13) 2_573 . . . ?
O1 Fe1 O3 Fe4 -81.94(14) . . . . ?
O1 Fe1 O3 Fe4 98.06(14) 2_573 . . . ?
O3 Fe1 O3 Fe4 127(100) 2_573 . . . ?
O7 Fe4 O3 Fe1 176.67(14) 2_573 . . . ?
O12 Fe4 O3 Fe1 -4.4(5) . . . . ?
O4 Fe4 O3 Fe1 -91.74(15) 2_573 . . . ?
O6 Fe4 O3 Fe1 76.04(15) . . . . ?
O2 Fe4 O3 Fe1 0.67(12) . . . . ?
O7 Fe4 O3 Fe2 -80.99(15) 2_573 . . 2_573 ?
O12 Fe4 O3 Fe2 98.0(5) . . . 2_573 ?
O4 Fe4 O3 Fe2 10.61(13) 2_573 . . 2_573 ?
O6 Fe4 O3 Fe2 178.39(14) . . . 2_573 ?
O2 Fe4 O3 Fe2 103.01(14) . . . 2_573 ?
O42 Fe10 O4 Fe2 70.4(2) . . . . ?
O45 Fe10 O4 Fe2 164.7(2) . . . . ?
O43 Fe10 O4 Fe2 -23.4(3) . . . . ?
O47 Fe10 O4 Fe2 -109.6(2) . . . . ?
N5 Fe10 O4 Fe2 80.4(14) . . . . ?
O42 Fe10 O4 Fe4 -75.8(2) . . . 2_573 ?
O45 Fe10 O4 Fe4 18.5(3) . . . 2_573 ?
O43 Fe10 O4 Fe4 -169.6(2) . . . 2_573 ?
O47 Fe10 O4 Fe4 104.2(2) . . . 2_573 ?
N5 Fe10 O4 Fe4 -65.9(15) . . . 2_573 ?
O8 Fe2 O4 Fe10 -67.9(2) . . . . ?
O9 Fe2 O4 Fe10 31.7(2) . . . . ?
O5 Fe2 O4 Fe10 140.5(4) . . . . ?
O3 Fe2 O4 Fe10 -163.9(2) 2_573 . . . ?
O1 Fe2 O4 Fe10 119.3(2) . . . . ?
O8 Fe2 O4 Fe4 84.59(16) . . . 2_573 ?
O9 Fe2 O4 Fe4 -175.86(15) . . . 2_573 ?
O5 Fe2 O4 Fe4 -67.0(6) . . . 2_573 ?
O3 Fe2 O4 Fe4 -11.45(14) 2_573 . . 2_573 ?
O1 Fe2 O4 Fe4 -88.23(15) . . . 2_573 ?
O6 Fe3 O5 Fe2 44.8(7) . . . . ?
O11 Fe3 O5 Fe2 178.37(16) . . . . ?
O10 Fe3 O5 Fe2 -86.09(16) . . . . ?
O1 Fe3 O5 Fe2 8.06(14) . . . . ?
O2 Fe3 O5 Fe2 85.23(16) . . . . ?
O8 Fe2 O5 Fe3 178.97(16) . . . . ?
O9 Fe2 O5 Fe3 80.56(17) . . . . ?
O4 Fe2 O5 Fe3 -29.8(6) . . . . ?
O3 Fe2 O5 Fe3 -84.23(16) 2_573 . . . ?
O1 Fe2 O5 Fe3 -7.87(14) . . . . ?
O5 Fe3 O6 Fe4 50.2(7) . . . . ?
O11 Fe3 O6 Fe4 -83.67(17) . . . . ?
O10 Fe3 O6 Fe4 -179.34(15) . . . . ?
O1 Fe3 O6 Fe4 86.00(16) . . . . ?
O2 Fe3 O6 Fe4 8.69(14) . . . . ?
O7 Fe4 O6 Fe3 176.96(16) 2_573 . . . ?
O12 Fe4 O6 Fe3 78.68(17) . . . . ?
O4 Fe4 O6 Fe3 -35.7(6) 2_573 . . . ?
O3 Fe4 O6 Fe3 -85.33(16) . . . . ?
O2 Fe4 O6 Fe3 -8.54(14) . . . . ?
O21 Fe5 O7 Fe4 48.3(3) . . . 2_573 ?
O20 Fe5 O7 Fe4 147.8(3) . . . 2_573 ?
O23 Fe5 O7 Fe4 -122.5(2) . . . 2_573 ?
O25 Fe5 O7 Fe4 -40.1(3) . . . 2_573 ?
N1 Fe5 O7 Fe4 149.5(5) . . . 2_573 ?
O21 Fe5 O7 Fe6 -106.56(18) . . . . ?
O20 Fe5 O7 Fe6 -7.05(16) . . . . ?
O23 Fe5 O7 Fe6 82.61(18) . . . . ?
O25 Fe5 O7 Fe6 165.01(16) . . . . ?
N1 Fe5 O7 Fe6 -5.4(6) . . . . ?
O26 Fe6 O7 Fe5 -66.8(9) . . . . ?
O8 Fe6 O7 Fe5 -165.90(15) . . . . ?
O20 Fe6 O7 Fe5 7.08(16) . . . . ?
O42 Fe6 O7 Fe5 96.31(17) . . . . ?
O48 Fe6 O7 Fe5 -81.63(16) . . . . ?
Fe7 Fe6 O7 Fe5 -151.35(8) . . . . ?
O26 Fe6 O7 Fe4 136.0(7) . . . 2_573 ?
O8 Fe6 O7 Fe4 36.9(2) . . . 2_573 ?
O20 Fe6 O7 Fe4 -150.1(2) . . . 2_573 ?
O42 Fe6 O7 Fe4 -60.9(2) . . . 2_573 ?
O48 Fe6 O7 Fe4 121.1(2) . . . 2_573 ?
Fe7 Fe6 O7 Fe4 51.4(3) . . . 2_573 ?
O9 Fe2 O8 Fe7 34.5(3) . . . . ?
O4 Fe2 O8 Fe7 133.7(2) . . . . ?
O5 Fe2 O8 Fe7 -53.9(3) . . . . ?
O3 Fe2 O8 Fe7 -145.4(2) 2_573 . . . ?
O1 Fe2 O8 Fe7 -108.8(9) . . . . ?
O9 Fe2 O8 Fe6 -113.8(2) . . . . ?
O4 Fe2 O8 Fe6 -14.6(2) . . . . ?
O5 Fe2 O8 Fe6 157.83(19) . . . . ?
O3 Fe2 O8 Fe6 66.3(2) 2_573 . . . ?
O1 Fe2 O8 Fe6 102.9(9) . . . . ?
O26 Fe7 O8 Fe2 -149.0(3) . . . . ?
O27 Fe7 O8 Fe2 -52.8(3) . . . . ?
O29 Fe7 O8 Fe2 121.2(3) . . . . ?
O31 Fe7 O8 Fe2 34.8(3) . . . . ?
N2 Fe7 O8 Fe2 -140.7(5) . . . . ?
Fe6 Fe7 O8 Fe2 -153.2(3) . . . . ?
O26 Fe7 O8 Fe6 4.24(15) . . . . ?
O27 Fe7 O8 Fe6 100.48(18) . . . . ?
O29 Fe7 O8 Fe6 -85.59(19) . . . . ?
O31 Fe7 O8 Fe6 -171.93(16) . . . . ?
N2 Fe7 O8 Fe6 12.5(6) . . . . ?
O7 Fe6 O8 Fe2 -38.6(2) . . . . ?
O26 Fe6 O8 Fe2 152.4(2) . . . . ?
O20 Fe6 O8 Fe2 -136.3(12) . . . . ?
O42 Fe6 O8 Fe2 61.4(2) . . . . ?
O48 Fe6 O8 Fe2 -121.1(2) . . . . ?
Fe7 Fe6 O8 Fe2 156.7(3) . . . . ?
O7 Fe6 O8 Fe7 164.68(14) . . . . ?
O26 Fe6 O8 Fe7 -4.26(16) . . . . ?
O20 Fe6 O8 Fe7 67.0(13) . . . . ?
O42 Fe6 O8 Fe7 -95.28(17) . . . . ?
O48 Fe6 O8 Fe7 82.22(17) . . . . ?
O10 Fe8 O9 Fe2 -23.0(3) . . . . ?
O34 Fe8 O9 Fe2 74.8(3) . . . . ?
O32 Fe8 O9 Fe2 -115.1(3) . . . . ?
O36 Fe8 O9 Fe2 161.4(3) . . . . ?
N3 Fe8 O9 Fe2 -136(10) . . . . ?
O8 Fe2 O9 Fe8 -118.4(3) . . . . ?
O4 Fe2 O9 Fe8 145.9(3) . . . . ?
O5 Fe2 O9 Fe8 -19.0(3) . . . . ?
O3 Fe2 O9 Fe8 61.2(7) 2_573 . . . ?
O1 Fe2 O9 Fe8 56.7(3) . . . . ?
O9 Fe8 O10 C15 -159.7(3) . . . . ?
O34 Fe8 O10 C15 96.3(3) . . . . ?
O32 Fe8 O10 C15 -60.5(3) . . . . ?
O36 Fe8 O10 C15 -4.5(10) . . . . ?
N3 Fe8 O10 C15 19.3(3) . . . . ?
O9 Fe8 O10 Fe3 17.0(2) . . . . ?
O34 Fe8 O10 Fe3 -87.0(2) . . . . ?
O32 Fe8 O10 Fe3 116.2(2) . . . . ?
O36 Fe8 O10 Fe3 172.2(7) . . . . ?
N3 Fe8 O10 Fe3 -164.0(3) . . . . ?
O5 Fe3 O10 C15 -156.9(4) . . . . ?
O6 Fe3 O10 C15 33.1(4) . . . . ?
O11 Fe3 O10 C15 -60.8(4) . . . . ?
O1 Fe3 O10 C15 124.6(4) . . . . ?
O2 Fe3 O10 C15 89.1(9) . . . . ?
O5 Fe3 O10 Fe8 26.7(2) . . . . ?
O6 Fe3 O10 Fe8 -143.3(2) . . . . ?
O11 Fe3 O10 Fe8 122.8(2) . . . . ?
O1 Fe3 O10 Fe8 -51.8(2) . . . . ?
O2 Fe3 O10 Fe8 -87.4(9) . . . . ?
O5 Fe3 O11 C22 35.5(4) . . . . ?
O6 Fe3 O11 C22 -154.0(4) . . . . ?
O10 Fe3 O11 C22 -57.4(4) . . . . ?
O1 Fe3 O11 C22 93.9(8) . . . . ?
O2 Fe3 O11 C22 127.4(4) . . . . ?
O5 Fe3 O11 Fe9 -147.0(2) . . . . ?
O6 Fe3 O11 Fe9 23.5(2) . . . . ?
O10 Fe3 O11 Fe9 120.2(2) . . . . ?
O1 Fe3 O11 Fe9 -88.5(8) . . . . ?
O2 Fe3 O11 Fe9 -55.1(2) . . . . ?
O12 Fe9 O11 C22 -160.8(3) . . . . ?
O37 Fe9 O11 C22 -61.3(3) . . . . ?
O39 Fe9 O11 C22 95.4(3) . . . . ?
O41 Fe9 O11 C22 -8.9(9) . . . . ?
N4 Fe9 O11 C22 18.3(3) . . . . ?
O12 Fe9 O11 Fe3 21.5(3) . . . . ?
O37 Fe9 O11 Fe3 121.0(2) . . . . ?
O39 Fe9 O11 Fe3 -82.3(2) . . . . ?
O41 Fe9 O11 Fe3 173.4(7) . . . . ?
N4 Fe9 O11 Fe3 -159.4(3) . . . . ?
O37 Fe9 O12 Fe4 -118.7(3) . . . . ?
O11 Fe9 O12 Fe4 -27.4(3) . . . . ?
O39 Fe9 O12 Fe4 69.4(3) . . . . ?
O41 Fe9 O12 Fe4 157.9(3) . . . . ?
N4 Fe9 O12 Fe4 -56(5) . . . . ?
O7 Fe4 O12 Fe9 -116.4(3) 2_573 . . . ?
O4 Fe4 O12 Fe9 149.3(3) 2_573 . . . ?
O6 Fe4 O12 Fe9 -16.1(3) . . . . ?
O3 Fe4 O12 Fe9 64.7(6) . . . . ?
O2 Fe4 O12 Fe9 59.7(3) . . . . ?
O7 Fe5 O20 C1 170.5(4) . . . . ?
O21 Fe5 O20 C1 -84.6(4) . . . . ?
O23 Fe5 O20 C1 69.6(4) . . . . ?
O25 Fe5 O20 C1 45.0(12) . . . . ?
N1 Fe5 O20 C1 -9.0(4) . . . . ?
O7 Fe5 O20 Fe6 6.95(16) . . . . ?
O21 Fe5 O20 Fe6 111.85(17) . . . . ?
O23 Fe5 O20 Fe6 -93.89(18) . . . . ?
O25 Fe5 O20 Fe6 -118.5(10) . . . . ?
N1 Fe5 O20 Fe6 -172.5(2) . . . . ?
O7 Fe6 O20 C1 -162.4(7) . . . . ?
O26 Fe6 O20 C1 6.9(7) . . . . ?
O8 Fe6 O20 C1 -63.4(15) . . . . ?
O42 Fe6 O20 C1 99.0(6) . . . . ?
O48 Fe6 O20 C1 -78.6(6) . . . . ?
Fe7 Fe6 O20 C1 -3.7(7) . . . . ?
O7 Fe6 O20 Fe5 -6.67(15) . . . . ?
O26 Fe6 O20 Fe5 162.64(16) . . . . ?
O8 Fe6 O20 Fe5 92.4(13) . . . . ?
O42 Fe6 O20 Fe5 -105.24(17) . . . . ?
O48 Fe6 O20 Fe5 77.20(17) . . . . ?
Fe7 Fe6 O20 Fe5 152.06(8) . . . . ?
O7 Fe5 O21 C5 -168.9(4) . . . . ?
O20 Fe5 O21 C5 106.6(4) . . . . ?
O23 Fe5 O21 C5 -8.0(6) . . . . ?
O25 Fe5 O21 C5 -66.1(4) . . . . ?
N1 Fe5 O21 C5 29.3(4) . . . . ?
O7 Fe5 O23 C7 -178.3(4) . . . . ?
O21 Fe5 O23 C7 20.4(6) . . . . ?
O20 Fe5 O23 C7 -96.6(4) . . . . ?
O25 Fe5 O23 C7 79.4(4) . . . . ?
N1 Fe5 O23 C7 -16.8(4) . . . . ?
O8 Fe7 O26 C8 -163.8(4) . . . . ?
O27 Fe7 O26 C8 94.4(4) . . . . ?
O29 Fe7 O26 C8 -59.0(4) . . . . ?
O31 Fe7 O26 C8 -15.1(16) . . . . ?
N2 Fe7 O26 C8 18.8(4) . . . . ?
Fe6 Fe7 O26 C8 -159.6(5) . . . . ?
O8 Fe7 O26 Fe6 -4.21(15) . . . . ?
O27 Fe7 O26 Fe6 -106.06(18) . . . . ?
O29 Fe7 O26 Fe6 100.58(17) . . . . ?
O31 Fe7 O26 Fe6 144.5(13) . . . . ?
N2 Fe7 O26 Fe6 178.3(2) . . . . ?
O7 Fe6 O26 C8 52.7(12) . . . . ?
O8 Fe6 O26 C8 153.8(7) . . . . ?
O20 Fe6 O26 C8 -19.5(7) . . . . ?
O42 Fe6 O26 C8 -110.6(6) . . . . ?
O48 Fe6 O26 C8 67.4(6) . . . . ?
Fe7 Fe6 O26 C8 149.8(7) . . . . ?
O7 Fe6 O26 Fe7 -97.1(8) . . . . ?
O8 Fe6 O26 Fe7 4.04(15) . . . . ?
O20 Fe6 O26 Fe7 -169.31(16) . . . . ?
O42 Fe6 O26 Fe7 99.58(17) . . . . ?
O48 Fe6 O26 Fe7 -82.36(17) . . . . ?
O8 Fe7 O27 C12 172.4(5) . . . . ?
O26 Fe7 O27 C12 -103.6(5) . . . . ?
O29 Fe7 O27 C12 4.9(7) . . . . ?
O31 Fe7 O27 C12 69.6(5) . . . . ?
N2 Fe7 O27 C12 -25.7(5) . . . . ?
Fe6 Fe7 O27 C12 -145.2(5) . . . . ?
O8 Fe7 O29 C14 173.3(5) . . . . ?
O26 Fe7 O29 C14 90.6(5) . . . . ?
O27 Fe7 O29 C14 -19.3(7) . . . . ?
O31 Fe7 O29 C14 -84.4(5) . . . . ?
N2 Fe7 O29 C14 11.2(5) . . . . ?
Fe6 Fe7 O29 C14 131.8(5) . . . . ?
O9 Fe8 O32 C19 -168.2(4) . . . . ?
O10 Fe8 O32 C19 94.5(4) . . . . ?
O34 Fe8 O32 C19 -12.4(6) . . . . ?
O36 Fe8 O32 C19 -76.9(4) . . . . ?
N3 Fe8 O32 C19 11.5(4) . . . . ?
O9 Fe8 O34 C21 158.6(4) . . . . ?
O10 Fe8 O34 C21 -102.7(4) . . . . ?
O32 Fe8 O34 C21 3.1(7) . . . . ?
O36 Fe8 O34 C21 67.1(4) . . . . ?
N3 Fe8 O34 C21 -20.9(4) . . . . ?
O12 Fe9 O37 C26 -165.7(4) . . . . ?
O11 Fe9 O37 C26 99.0(5) . . . . ?
O39 Fe9 O37 C26 -5.4(7) . . . . ?
O41 Fe9 O37 C26 -72.0(5) . . . . ?
N4 Fe9 O37 C26 16.1(4) . . . . ?
O12 Fe9 O39 C28 166.5(4) . . . . ?
O37 Fe9 O39 C28 6.5(7) . . . . ?
O11 Fe9 O39 C28 -96.9(4) . . . . ?
O41 Fe9 O39 C28 72.2(4) . . . . ?
N4 Fe9 O39 C28 -15.1(4) . . . . ?
O4 Fe10 O42 C29B -160.6(10) . . . . ?
O45 Fe10 O42 C29B 95.8(10) . . . . ?
O43 Fe10 O42 C29B -54.9(10) . . . . ?
O47 Fe10 O42 C29B 19.2(16) . . . . ?
N5 Fe10 O42 C29B 20.5(10) . . . . ?
O4 Fe10 O42 C29A 159.1(10) . . . . ?
O45 Fe10 O42 C29A 55.4(10) . . . . ?
O43 Fe10 O42 C29A -95.2(10) . . . . ?
O47 Fe10 O42 C29A -21.1(15) . . . . ?
N5 Fe10 O42 C29A -19.9(10) . . . . ?
O4 Fe10 O42 Fe6 5.0(2) . . . . ?
O45 Fe10 O42 Fe6 -98.6(2) . . . . ?
O43 Fe10 O42 Fe6 110.7(2) . . . . ?
O47 Fe10 O42 Fe6 -175.2(9) . . . . ?
N5 Fe10 O42 Fe6 -173.9(2) . . . . ?
O7 Fe6 O42 C29B -149.3(11) . . . . ?
O26 Fe6 O42 C29B 27.5(11) . . . . ?
O8 Fe6 O42 C29B 107.8(11) . . . . ?
O20 Fe6 O42 C29B -70.1(11) . . . . ?
O48 Fe6 O42 C29B -14(3) . . . . ?
Fe7 Fe6 O42 C29B 68.7(11) . . . . ?
O7 Fe6 O42 C29A -105.5(10) . . . . ?
O26 Fe6 O42 C29A 71.3(10) . . . . ?
O8 Fe6 O42 C29A 151.7(10) . . . . ?
O20 Fe6 O42 C29A -26.2(10) . . . . ?
O48 Fe6 O42 C29A 30(3) . . . . ?
Fe7 Fe6 O42 C29A 112.5(10) . . . . ?
O7 Fe6 O42 Fe10 46.4(2) . . . . ?
O26 Fe6 O42 Fe10 -136.8(2) . . . . ?
O8 Fe6 O42 Fe10 -56.4(2) . . . . ?
O20 Fe6 O42 Fe10 125.7(2) . . . . ?
O48 Fe6 O42 Fe10 -178(73) . . . . ?
Fe7 Fe6 O42 Fe10 -95.5(2) . . . . ?
O4 Fe10 O43 C33 -166.0(4) . . . . ?
O42 Fe10 O43 C33 101.3(4) . . . . ?
O45 Fe10 O43 C33 -1.9(6) . . . . ?
O47 Fe10 O43 C33 -70.6(4) . . . . ?
N5 Fe10 O43 C33 20.1(4) . . . . ?
O4 Fe10 O45 C35 162.7(4) . . . . ?
O42 Fe10 O45 C35 -104.5(4) . . . . ?
O43 Fe10 O45 C35 -1.5(6) . . . . ?
O47 Fe10 O45 C35 67.2(4) . . . . ?
N5 Fe10 O45 C35 -23.5(4) . . . . ?
O7 Fe5 N1 C4 -137.6(6) . . . . ?
O21 Fe5 N1 C4 -32.0(4) . . . . ?
O20 Fe5 N1 C4 -135.9(4) . . . . ?
O23 Fe5 N1 C4 130.9(4) . . . . ?
O25 Fe5 N1 C4 51.8(4) . . . . ?
O7 Fe5 N1 C6 101.3(6) . . . . ?
O21 Fe5 N1 C6 -153.1(5) . . . . ?
O20 Fe5 N1 C6 103.0(5) . . . . ?
O23 Fe5 N1 C6 9.8(4) . . . . ?
O25 Fe5 N1 C6 -69.4(4) . . . . ?
O7 Fe5 N1 C2 -21.4(8) . . . . ?
O21 Fe5 N1 C2 84.2(4) . . . . ?
O20 Fe5 N1 C2 -19.7(4) . . . . ?
O23 Fe5 N1 C2 -112.9(4) . . . . ?
O25 Fe5 N1 C2 168.0(4) . . . . ?
O8 Fe7 N2 C11 118.7(6) . . . . ?
O26 Fe7 N2 C11 127.0(5) . . . . ?
O27 Fe7 N2 C11 26.7(4) . . . . ?
O29 Fe7 N2 C11 -139.1(5) . . . . ?
O31 Fe7 N2 C11 -57.0(5) . . . . ?
Fe6 Fe7 N2 C11 128.3(4) . . . . ?
O8 Fe7 N2 C13 -122.0(6) . . . . ?
O26 Fe7 N2 C13 -113.7(5) . . . . ?
O27 Fe7 N2 C13 146.0(5) . . . . ?
O29 Fe7 N2 C13 -19.8(5) . . . . ?
O31 Fe7 N2 C13 62.3(5) . . . . ?
Fe6 Fe7 N2 C13 -112.4(5) . . . . ?
O8 Fe7 N2 C9 1.1(8) . . . . ?
O26 Fe7 N2 C9 9.4(4) . . . . ?
O27 Fe7 N2 C9 -90.9(4) . . . . ?
O29 Fe7 N2 C9 103.4(4) . . . . ?
O31 Fe7 N2 C9 -174.6(4) . . . . ?
Fe6 Fe7 N2 C9 10.7(5) . . . . ?
O9 Fe8 N3 C18 0(10) . . . . ?
O10 Fe8 N3 C18 -112.7(4) . . . . ?
O34 Fe8 N3 C18 149.8(4) . . . . ?
O32 Fe8 N3 C18 -20.5(4) . . . . ?
O36 Fe8 N3 C18 63.2(4) . . . . ?
O9 Fe8 N3 C20 -123(10) . . . . ?
O10 Fe8 N3 C20 124.1(4) . . . . ?
O34 Fe8 N3 C20 26.6(3) . . . . ?
O32 Fe8 N3 C20 -143.7(4) . . . . ?
O36 Fe8 N3 C20 -60.0(4) . . . . ?
O9 Fe8 N3 C16 122(10) . . . . ?
O10 Fe8 N3 C16 8.7(4) . . . . ?
O34 Fe8 N3 C16 -88.8(4) . . . . ?
O32 Fe8 N3 C16 100.9(4) . . . . ?
O36 Fe8 N3 C16 -175.5(4) . . . . ?
O12 Fe9 N4 C27 153(5) . . . . ?
O37 Fe9 N4 C27 -144.2(4) . . . . ?
O11 Fe9 N4 C27 124.1(3) . . . . ?
O39 Fe9 N4 C27 27.0(3) . . . . ?
O41 Fe9 N4 C27 -61.0(3) . . . . ?
O12 Fe9 N4 C25 -84(5) . . . . ?
O37 Fe9 N4 C25 -20.8(3) . . . . ?
O11 Fe9 N4 C25 -112.5(4) . . . . ?
O39 Fe9 N4 C25 150.4(4) . . . . ?
O41 Fe9 N4 C25 62.4(4) . . . . ?
O12 Fe9 N4 C23 38(5) . . . . ?
O37 Fe9 N4 C23 101.5(4) . . . . ?
O11 Fe9 N4 C23 9.7(4) . . . . ?
O39 Fe9 N4 C23 -87.3(4) . . . . ?
O41 Fe9 N4 C23 -175.4(4) . . . . ?
O4 Fe10 N5 C34 109.1(14) . . . . ?
O42 Fe10 N5 C34 119.2(4) . . . . ?
O45 Fe10 N5 C34 23.3(3) . . . . ?
O43 Fe10 N5 C34 -145.5(4) . . . . ?
O47 Fe10 N5 C34 -61.0(4) . . . . ?
O4 Fe10 N5 C32 -129.1(14) . . . . ?
O42 Fe10 N5 C32 -119.0(4) . . . . ?
O45 Fe10 N5 C32 145.1(4) . . . . ?
O43 Fe10 N5 C32 -23.8(3) . . . . ?
O47 Fe10 N5 C32 60.8(4) . . . . ?
O4 Fe10 N5 C30 -10.2(16) . . . . ?
O42 Fe10 N5 C30 -0.1(4) . . . . ?
O45 Fe10 N5 C30 -96.0(4) . . . . ?
O43 Fe10 N5 C30 95.1(4) . . . . ?
O47 Fe10 N5 C30 179.7(4) . . . . ?
Fe5 O20 C1 C2 36.0(6) . . . . ?
Fe6 O20 C1 C2 -171.2(4) . . . . ?
C4 N1 C2 C1 154.3(5) . . . . ?
C6 N1 C2 C1 -75.4(6) . . . . ?
Fe5 N1 C2 C1 43.4(6) . . . . ?
C4 N1 C2 C3 -78.9(8) . . . . ?
C6 N1 C2 C3 51.4(8) . . . . ?
Fe5 N1 C2 C3 170.2(5) . . . . ?
O20 C1 C2 N1 -53.0(7) . . . . ?
O20 C1 C2 C3 178.5(6) . . . . ?
C6 N1 C4 C5 149.8(5) . . . . ?
C2 N1 C4 C5 -79.1(6) . . . . ?
Fe5 N1 C4 C5 31.6(6) . . . . ?
Fe5 O21 C5 O22 155.9(5) . . . . ?
Fe5 O21 C5 C4 -18.9(7) . . . . ?
N1 C4 C5 O22 172.9(6) . . . . ?
N1 C4 C5 O21 -12.2(8) . . . . ?
C4 N1 C6 C7 -118.4(6) . . . . ?
C2 N1 C6 C7 112.3(7) . . . . ?
Fe5 N1 C6 C7 -3.3(7) . . . . ?
Fe5 O23 C7 O24 -160.8(6) . . . . ?
Fe5 O23 C7 C6 20.3(8) . . . . ?
N1 C6 C7 O24 170.9(6) . . . . ?
N1 C6 C7 O23 -10.1(9) . . . . ?
Fe7 O26 C8 C9 -42.9(7) . . . . ?
Fe6 O26 C8 C9 170.8(5) . . . . ?
C11 N2 C9 C8 -146.7(6) . . . . ?
C13 N2 C9 C8 82.7(7) . . . . ?
Fe7 N2 C9 C8 -34.0(6) . . . . ?
C11 N2 C9 C10 86.6(8) . . . . ?
C13 N2 C9 C10 -44.0(9) . . . . ?
Fe7 N2 C9 C10 -160.7(5) . . . . ?
O26 C8 C9 N2 50.6(8) . . . . ?
O26 C8 C9 C10 179.2(6) . . . . ?
C13 N2 C11 C12 -140.6(6) . . . . ?
C9 N2 C11 C12 87.1(7) . . . . ?
Fe7 N2 C11 C12 -25.6(7) . . . . ?
Fe7 O27 C12 O28 -157.7(6) . . . . ?
Fe7 O27 C12 C11 18.5(9) . . . . ?
N2 C11 C12 O28 -175.6(6) . . . . ?
N2 C11 C12 O27 8.2(10) . . . . ?
C11 N2 C13 C14 139.4(7) . . . . ?
C9 N2 C13 C14 -90.4(8) . . . . ?
Fe7 N2 C13 C14 25.4(8) . . . . ?
Fe7 O29 C14 O30 178.0(6) . . . . ?
Fe7 O29 C14 C13 0.8(9) . . . . ?
N2 C13 C14 O30 163.1(7) . . . . ?
N2 C13 C14 O29 -19.5(10) . . . . ?
Fe8 O10 C15 C16 -44.4(5) . . . . ?
Fe3 O10 C15 C16 138.6(4) . . . . ?
C18 N3 C16 C15 81.3(6) . . . . ?
C20 N3 C16 C15 -146.9(5) . . . . ?
Fe8 N3 C16 C15 -33.6(5) . . . . ?
C18 N3 C16 C17 -46.2(7) . . . . ?
C20 N3 C16 C17 85.6(7) . . . . ?
Fe8 N3 C16 C17 -161.2(5) . . . . ?
O10 C15 C16 N3 52.7(6) . . . . ?
O10 C15 C16 C17 -178.3(5) . . . . ?
C20 N3 C18 C19 143.7(5) . . . . ?
C16 N3 C18 C19 -87.5(6) . . . . ?
Fe8 N3 C18 C19 26.7(6) . . . . ?
Fe8 O32 C19 O33 -179.8(5) . . . . ?
Fe8 O32 C19 C18 1.1(7) . . . . ?
N3 C18 C19 O33 160.3(6) . . . . ?
N3 C18 C19 O32 -20.5(8) . . . . ?
C18 N3 C20 C21 -146.1(5) . . . . ?
C16 N3 C20 C21 82.5(6) . . . . ?
Fe8 N3 C20 C21 -29.5(6) . . . . ?
Fe8 O34 C21 O35 -169.8(5) . . . . ?
Fe8 O34 C21 C20 9.3(7) . . . . ?
N3 C20 C21 O35 -164.9(6) . . . . ?
N3 C20 C21 O34 16.0(8) . . . . ?
Fe3 O11 C22 C23 133.7(4) . . . . ?
Fe9 O11 C22 C23 -44.3(5) . . . . ?
O11 C22 C23 N4 54.2(6) . . . . ?
O11 C22 C23 C24 -176.9(5) . . . . ?
C27 N4 C23 C22 -146.4(5) . . . . ?
C25 N4 C23 C22 80.8(6) . . . . ?
Fe9 N4 C23 C22 -35.1(5) . . . . ?
C27 N4 C23 C24 85.3(6) . . . . ?
C25 N4 C23 C24 -47.5(7) . . . . ?
Fe9 N4 C23 C24 -163.4(4) . . . . ?
C27 N4 C25 C26 139.0(5) . . . . ?
C23 N4 C25 C26 -91.4(6) . . . . ?
Fe9 N4 C25 C26 22.6(6) . . . . ?
Fe9 O37 C26 O38 171.7(6) . . . . ?
Fe9 O37 C26 C25 -7.3(8) . . . . ?
N4 C25 C26 O38 168.6(7) . . . . ?
N4 C25 C26 O37 -12.4(8) . . . . ?
C25 N4 C27 C28 -152.2(5) . . . . ?
C23 N4 C27 C28 75.1(6) . . . . ?
Fe9 N4 C27 C28 -35.0(5) . . . . ?
Fe9 O39 C28 O40 180.0(5) . . . . ?
Fe9 O39 C28 C27 -1.4(7) . . . . ?
N4 C27 C28 O40 -154.6(6) . . . . ?
N4 C27 C28 O39 26.7(8) . . . . ?
C29B O42 C29A C30 -59.9(16) . . . . ?
Fe10 O42 C29A C30 39.9(17) . . . . ?
Fe6 O42 C29A C30 -165.0(10) . . . . ?
C29A O42 C29B C30 56.6(15) . . . . ?
Fe10 O42 C29B C30 -39.2(17) . . . . ?
Fe6 O42 C29B C30 155.0(9) . . . . ?
O42 C29A C30 C29B 57.9(14) . . . . ?
O42 C29A C30 C31 163.6(9) . . . . ?
O42 C29A C30 N5 -42(2) . . . . ?
O42 C29B C30 C29A -59.5(14) . . . . ?
O42 C29B C30 C31 -159.2(9) . . . . ?
O42 C29B C30 N5 40.5(19) . . . . ?
C34 N5 C30 C29A -93.4(13) . . . . ?
C32 N5 C30 C29A 137.5(13) . . . . ?
Fe10 N5 C30 C29A 22.4(14) . . . . ?
C34 N5 C30 C29B -136.9(12) . . . . ?
C32 N5 C30 C29B 94.0(12) . . . . ?
Fe10 N5 C30 C29B -21.1(13) . . . . ?
C34 N5 C30 C31 61.8(9) . . . . ?
C32 N5 C30 C31 -67.4(8) . . . . ?
Fe10 N5 C30 C31 177.5(6) . . . . ?
C34 N5 C32 C33 144.0(5) . . . . ?
C30 N5 C32 C33 -86.9(6) . . . . ?
Fe10 N5 C32 C33 25.5(6) . . . . ?
Fe10 O43 C33 O44 169.4(4) . . . . ?
Fe10 O43 C33 C32 -11.0(7) . . . . ?
N5 C32 C33 O44 167.3(5) . . . . ?
N5 C32 C33 O43 -12.3(8) . . . . ?
C32 N5 C34 C35 -139.9(5) . . . . ?
C30 N5 C34 C35 91.1(6) . . . . ?
Fe10 N5 C34 C35 -21.7(6) . . . . ?
Fe10 O45 C35 O46 -161.9(5) . . . . ?
Fe10 O45 C35 C34 17.8(7) . . . . ?
N5 C34 C35 O46 -174.6(6) . . . . ?
N5 C34 C35 O45 5.6(8) . . . . ?
